data_7021224
loop_
_publ_author_name
'Xu, Yanqing'
'Gao, Yuanzhe'
'Wei, Wei'
'Wang, Zhiqin'
'Li, Shan'
'Hu, Changwen'

_publ_section_title
;
 An unprecedented polyoxometalate-based hybrid solid constructed from a
 neutral metal-organic macrocycle and Dawson polyoxotungstate anions.
;
_journal_issue 15
_journal_name_full 'Dalton transactions (Cambridge, England : 2003)'
_journal_page_first 5228
_journal_page_last 5231
_journal_paper_doi 10.1039/c3dt32991g
_journal_volume 42
_journal_year 2013
_chemical_formula_sum 'C84 H102 Cu12 Mo48 N12 O307 P4'
_chemical_formula_weight 11683.26
_chemical_name_systematic
;
?
;
_space_group_IT_number 148
_symmetry_cell_setting trigonal
_symmetry_space_group_name_Hall '-R 3'
_symmetry_space_group_name_H-M 'R -3 :H'
_atom_sites_solution_hydrogens geom
_atom_sites_solution_primary direct
_atom_sites_solution_secondary difmap
_audit_creation_method SHELXL-97
_cell_angle_alpha 90.00
_cell_angle_beta 90.00
_cell_angle_gamma 120.00
_cell_formula_units_Z 3
_cell_length_a 33.1757(9)
_cell_length_b 33.1757(9)
_cell_length_c 24.6314(13)
_cell_measurement_reflns_used 4558
_cell_measurement_temperature 296(2)
_cell_measurement_theta_max 25.78
_cell_measurement_theta_min 2.40
_cell_volume 23477.9(15)
_computing_cell_refinement 'Bruker SMART'
_computing_data_collection 'Bruker SMART'
_computing_data_reduction 'Bruker SAINT'
_computing_molecular_graphics 'Bruker SHELXTL'
_computing_publication_material 'Bruker SHELXTL'
_computing_structure_refinement 'SHELXL-97 (Sheldrick, 1997)'
_computing_structure_solution 'SHELXS-97 (Sheldrick, 1990)'
_diffrn_ambient_temperature 296(2)
_diffrn_measured_fraction_theta_full 0.993
_diffrn_measured_fraction_theta_max 0.993
_diffrn_measurement_device_type 'CCD area detector'
_diffrn_measurement_method 'phi and omega scans'
_diffrn_radiation_monochromator graphite
_diffrn_radiation_source 'fine-focus sealed tube'
_diffrn_radiation_type MoK\a
_diffrn_radiation_wavelength 0.71073
_diffrn_reflns_av_R_equivalents 0.0238
_diffrn_reflns_av_sigmaI/netI 0.0177
_diffrn_reflns_limit_h_max 39
_diffrn_reflns_limit_h_min -35
_diffrn_reflns_limit_k_max 35
_diffrn_reflns_limit_k_min -39
_diffrn_reflns_limit_l_max 29
_diffrn_reflns_limit_l_min -21
_diffrn_reflns_number 43444
_diffrn_reflns_theta_full 25.00
_diffrn_reflns_theta_max 25.00
_diffrn_reflns_theta_min 1.80
_exptl_absorpt_coefficient_mu 2.799
_exptl_absorpt_correction_T_max 0.0778
_exptl_absorpt_correction_T_min 0.0639
_exptl_absorpt_correction_type multi-scan
_exptl_absorpt_process_details sadabs
_exptl_crystal_colour blue
_exptl_crystal_density_diffrn 2.479
_exptl_crystal_density_method 'not measured'
_exptl_crystal_description block
_exptl_crystal_F_000 16710
_exptl_crystal_size_max 0.45
_exptl_crystal_size_mid 0.20
_exptl_crystal_size_min 0.17
_refine_diff_density_max 2.362
_refine_diff_density_min -3.525
_refine_diff_density_rms 0.239
_refine_ls_extinction_method none
_refine_ls_goodness_of_fit_ref 1.071
_refine_ls_hydrogen_treatment constr
_refine_ls_matrix_type full
_refine_ls_number_parameters 682
_refine_ls_number_reflns 9138
_refine_ls_number_restraints 972
_refine_ls_restrained_S_all 1.100
_refine_ls_R_factor_all 0.0809
_refine_ls_R_factor_gt 0.0736
_refine_ls_shift/su_max 0.053
_refine_ls_shift/su_mean 0.001
_refine_ls_structure_factor_coef Fsqd
_refine_ls_weighting_details 'calc w=1/[\s^2^(Fo^2^)+(0.0928P)^2^+1614.9392P] where P=(Fo^2^+2Fc^2^)/3'
_refine_ls_weighting_scheme calc
_refine_ls_wR_factor_gt 0.2079
_refine_ls_wR_factor_ref 0.2155
_reflns_number_gt 8145
_reflns_number_total 9138
_reflns_threshold_expression >2sigma(I)
_cod_data_source_file c3dt32991g.txt
_cod_data_source_block d:\dalton~1\as
_cod_depositor_comments 'Adding full bibliography for 7021223--7021224.cif.'
_cod_original_sg_symbol_H-M 'R -3'
_cod_database_code 7021224

loop_
_symmetry_equiv_pos_as_xyz
'x, y, z'
'-y, x-y, z'
'-x+y, -x, z'
'x+2/3, y+1/3, z+1/3'
'-y+2/3, x-y+1/3, z+1/3'
'-x+y+2/3, -x+1/3, z+1/3'
'x+1/3, y+2/3, z+2/3'
'-y+1/3, x-y+2/3, z+2/3'
'-x+y+1/3, -x+2/3, z+2/3'
'-x, -y, -z'
'y, -x+y, -z'
'x-y, x, -z'
'-x+2/3, -y+1/3, -z+1/3'
'y+2/3, -x+y+1/3, -z+1/3'
'x-y+2/3, x+1/3, -z+1/3'
'-x+1/3, -y+2/3, -z+2/3'
'y+1/3, -x+y+2/3, -z+2/3'
'x-y+1/3, x+2/3, -z+2/3'

loop_
_atom_site_label
_atom_site_type_symbol
_atom_site_fract_x
_atom_site_fract_y
_atom_site_fract_z
_atom_site_U_iso_or_equiv
_atom_site_adp_type
_atom_site_occupancy
_atom_site_symmetry_multiplicity
_atom_site_calc_flag
_atom_site_refinement_flags
Mo1 Mo 0.10924(3) 0.50417(4) -0.00251(4) 0.0331(3) Uani 1 1 d .
Mo2 Mo -0.00414(3) 0.60525(3) -0.00398(4) 0.0290(2) Uani 1 1 d .
Mo3 Mo 0.10423(3) 0.60870(3) 0.00991(4) 0.0306(2) Uani 1 1 d .
Mo4 Mo -0.03452(3) 0.53771(3) 0.11698(4) 0.0312(2) Uani 1 1 d .
Mo5 Mo 0.06783(4) 0.52827(3) 0.11909(4) 0.0333(3) Uani 1 1 d .
Mo6 Mo -0.04313(3) 0.42634(3) 0.11528(4) 0.0300(2) Uani 1 1 d .
Mo7 Mo -0.30633(3) 0.40436(3) 0.21620(4) 0.0307(2) Uani 1 1 d .
Mo8 Mo -0.22574(3) 0.43983(3) 0.32616(4) 0.0316(2) Uani 1 1 d .
Cu1 Cu 0.13150(5) 0.51180(5) 0.23810(6) 0.0373(3) Uani 1 1 d .
Cu2 Cu -0.11660(6) 0.51778(6) 0.24405(7) 0.0491(4) Uani 1 1 d .
P1 P 0.0000 0.5000 0.0000 0.0228(8) Uani 1 2 d S
P2 P -0.3333 0.3333 0.3333 0.0208(12) Uani 1 6 d S
O1 O 0.0240(7) 0.5491(7) -0.0187(7) 0.048(2) Uani 0.50 1 d PU
O2 O -0.0032(6) 0.4974(6) 0.0623(9) 0.051(2) Uani 0.50 1 d PU
O3 O -0.3095(7) 0.3836(7) 0.3116(7) 0.048(3) Uani 0.50 1 d PU
O4 O 0.0989(4) 0.5086(4) 0.0758(4) 0.0627(19) Uani 1 1 d U
O5 O 0.0210(4) 0.4687(4) 0.1355(5) 0.0649(18) Uani 1 1 d U
O6 O -0.0609(4) 0.3911(4) 0.1682(4) 0.063(2) Uani 1 1 d U
O7 O 0.0615(4) 0.6277(4) 0.0179(4) 0.0564(18) Uani 1 1 d U
O8 O -0.0571(4) 0.4708(4) 0.1347(5) 0.0638(18) Uani 1 1 d U
O9 O -0.0050(4) 0.6544(3) -0.0034(4) 0.058(2) Uani 1 1 d U
O10 O 0.1590(3) 0.5042(4) -0.0007(4) 0.054(2) Uani 1 1 d U
O11 O 0.1285(4) 0.5665(4) -0.0069(4) 0.066(2) Uani 1 1 d U
O12 O -0.0138(4) 0.5883(4) 0.0745(4) 0.066(2) Uani 1 1 d U
O13 O 0.0976(4) 0.5872(4) 0.0802(4) 0.0610(18) Uani 1 1 d U
O14 O 0.0126(3) 0.6020(4) -0.0726(4) 0.057(2) Uani 1 1 d U
O15 O 0.1542(3) 0.6587(3) 0.0139(4) 0.053(2) Uani 1 1 d U
O16 O -0.0528(3) 0.5523(3) 0.1726(4) 0.053(2) Uani 1 1 d U
O17 O 0.0992(3) 0.5442(3) 0.1758(4) 0.0496(16) Uani 1 1 d U
O18 O 0.0916(4) 0.4917(4) -0.0736(4) 0.066(2) Uani 1 1 d U
O19 O -0.0927(4) 0.3961(4) 0.0670(4) 0.063(2) Uani 1 1 d U
O20 O -0.0655(4) 0.5619(4) -0.0123(4) 0.066(2) Uani 1 1 d U
O21 O 0.0232(4) 0.5485(4) 0.1361(5) 0.0631(17) Uani 1 1 d U
O22 O 0.0080(4) 0.3957(4) 0.2558(4) 0.062(2) Uani 1 1 d U
O23 O 0.0679(3) 0.4672(3) 0.2683(4) 0.0518(18) Uani 1 1 d U
O24 O 0.1893(3) 0.5382(3) 0.1927(4) 0.051(2) Uani 1 1 d U
O25 O 0.2172(4) 0.5243(4) 0.1177(4) 0.064(3) Uani 1 1 d U
O26 O -0.1176(4) 0.3975(4) 0.2556(5) 0.067(2) Uani 1 1 d U
O27 O -0.0994(4) 0.4712(4) 0.2704(5) 0.0664(19) Uani 1 1 d U
O28 O -0.1480(4) 0.5466(4) 0.2041(5) 0.067(2) Uani 1 1 d U
O29 O -0.1901(5) 0.5374(5) 0.1293(6) 0.095(4) Uani 1 1 d U
O30 O -0.2050(4) 0.3990(4) 0.3214(4) 0.063(2) Uani 1 1 d U
O31 O -0.1763(3) 0.4903(3) 0.3239(4) 0.052(2) Uani 1 1 d U
O32 O -0.2471(4) 0.4341(4) 0.2572(4) 0.064(2) Uani 1 1 d U
O33 O -0.2915(3) 0.4370(4) 0.1612(4) 0.056(2) Uani 1 1 d U
O34 O -0.3265(4) 0.4335(4) 0.2619(4) 0.064(2) Uani 1 1 d U
O35 O -0.3633(4) 0.3559(4) 0.1980(5) 0.065(2) Uani 1 1 d U
N1 N 0.1144(3) 0.4600(4) 0.1906(4) 0.039(2) Uani 1 1 d .
N2 N -0.1520(4) 0.4696(4) 0.1948(4) 0.043(2) Uani 1 1 d .
C1 C 0.0731(4) 0.4233(4) 0.1974(5) 0.036(2) Uani 1 1 d .
C2 C 0.0584(5) 0.3869(5) 0.1596(6) 0.050(3) Uani 1 1 d .
H2A H 0.0293 0.3603 0.1627 0.060 Uiso 1 1 calc R
C3 C 0.0877(5) 0.3914(5) 0.1181(5) 0.049(3) Uani 1 1 d .
H3A H 0.0783 0.3674 0.0930 0.059 Uiso 1 1 calc R
C4 C 0.1309(5) 0.4307(5) 0.1127(5) 0.049(3) Uani 1 1 d .
H4A H 0.1508 0.4335 0.0845 0.059 Uiso 1 1 calc R
C5 C 0.1436(4) 0.4657(4) 0.1506(4) 0.036(2) Uani 1 1 d .
C6 C 0.1871(4) 0.5122(5) 0.1532(5) 0.044(3) Uani 1 1 d .
C7 C 0.0466(4) 0.4277(4) 0.2433(5) 0.039(3) Uani 1 1 d .
C8 C -0.1758(5) 0.4769(6) 0.1557(6) 0.056(4) Uani 1 1 d .
C9 C -0.1987(5) 0.4425(7) 0.1161(6) 0.064(4) Uani 1 1 d .
H9A H -0.2158 0.4464 0.0887 0.077 Uiso 1 1 calc R
C10 C -0.1954(5) 0.4036(7) 0.1185(7) 0.072(5) Uani 1 1 d .
H10A H -0.2097 0.3811 0.0917 0.087 Uiso 1 1 calc R
C11 C -0.1720(5) 0.3959(5) 0.1586(6) 0.058(4) Uani 1 1 d .
H11A H -0.1707 0.3686 0.1597 0.069 Uiso 1 1 calc R
C12 C -0.1497(4) 0.4304(4) 0.1982(5) 0.042(3) Uani 1 1 d .
C13 C -0.1204(5) 0.4318(5) 0.2441(6) 0.049(3) Uani 1 1 d .
C14 C -0.1710(6) 0.5236(7) 0.1628(7) 0.073(5) Uani 1 1 d .
O1' O -0.0245(6) 0.5261(7) 0.0198(7) 0.048(2) Uani 0.50 1 d PU
O2' O 0.0500(7) 0.5261(7) 0.0222(7) 0.048(2) Uani 0.50 1 d PU
O3' O -0.3333 0.3333 0.3940(12) 0.046(5) Uani 0.50 3 d SPU
O1W O 0.1469(4) 0.5655(3) 0.2810(4) 0.052(2) Uani 1 1 d U
H1C H 0.1592 0.5753 0.3129 0.062 Uiso 0.6(3) 1 d PR
H1D H 0.1644 0.5875 0.2596 0.062 Uiso 0.4(3) 1 d PR
O2W O -0.0776(4) 0.5700(4) 0.2873(5) 0.073(3) Uani 1 1 d U
H2C H -0.0723 0.5538 0.3103 0.087 Uiso 1 1 d R
H2D H -0.1005 0.5733 0.2998 0.087 Uiso 1 1 d R
O3W O -0.0568(5) 0.3924(5) 0.3262(5) 0.085(3) Uani 1 1 d U
H3D H -0.0752 0.3997 0.3113 0.102 Uiso 1 1 d R
H3C H -0.0418 0.4137 0.3512 0.102 Uiso 1 1 d R
O4W O -0.1501(6) 0.3036(6) 0.2206(7) 0.109(3) Uani 1 1 d U
O5W O -0.2400(6) 0.2635(7) 0.0509(7) 0.128(5) Uani 1 1 d U
O6W O -0.0599(7) 0.3042(6) 0.2227(7) 0.127(4) Uani 1 1 d U
O7W O 0.0396(11) 0.4781(11) 0.3728(13) 0.102(5) Uiso 0.50 1 d PU
O7W' O 0.0532(10) 0.4490(10) 0.3798(11) 0.091(5) Uiso 0.50 1 d PU
O8W O -0.3333 0.3333 0.0706(10) 0.096(4) Uiso 1 3 d SU
O9W O -0.0476(8) 0.2735(7) 0.1175(8) 0.152(5) Uiso 1 1 d U
H9C H -0.0683 0.2789 0.1062 0.182 Uiso 1 1 d R
H9D H -0.0277 0.2978 0.1362 0.182 Uiso 1 1 d R
O10W O -0.0186(6) 0.5623(6) 0.3551(7) 0.115(3) Uiso 1 1 d U
O11W O -0.0431(6) 0.4263(6) 0.4182(8) 0.125(4) Uiso 1 1 d U
O12W O -0.1627(6) 0.2941(6) 0.1115(7) 0.114(3) Uiso 1 1 d U
H12C H -0.1459 0.2836 0.0989 0.137 Uiso 1 1 d R
H12D H -0.1909 0.2717 0.1118 0.137 Uiso 1 1 d R
O13W O -0.0470(5) 0.4780(5) 0.3419(6) 0.101(3) Uiso 1 1 d U
O14W O 0.0062(4) 0.5081(5) 0.2694(6) 0.0830(19) Uiso 1 1 d U
O15W O -0.2164(7) 0.2213(6) 0.2787(7) 0.124(4) Uiso 1 1 d U
O16W O -0.3333 0.3333 -0.1667 0.105(11) Uiso 1 6 d S
O17W O 0.2347(6) 0.6142(6) 0.0379(7) 0.119(4) Uiso 1 1 d U
O18W O 0.0669(8) 0.5979(8) 0.3635(9) 0.165(6) Uiso 1 1 d U
H18C H 0.0785 0.5807 0.3624 0.198 Uiso 1 1 d R
H18D H 0.0836 0.6221 0.3833 0.198 Uiso 1 1 d R

loop_
_atom_site_aniso_label
_atom_site_aniso_U_11
_atom_site_aniso_U_22
_atom_site_aniso_U_33
_atom_site_aniso_U_23
_atom_site_aniso_U_13
_atom_site_aniso_U_12
Mo1 0.0307(5) 0.0461(6) 0.0311(5) 0.0036(4) 0.0033(4) 0.0256(4)
Mo2 0.0348(5) 0.0237(5) 0.0313(5) -0.0007(3) -0.0027(4) 0.0168(4)
Mo3 0.0303(5) 0.0214(4) 0.0306(5) -0.0011(3) 0.0018(4) 0.0059(4)
Mo4 0.0295(5) 0.0383(5) 0.0258(5) -0.0095(4) 0.0010(4) 0.0171(4)
Mo5 0.0462(6) 0.0371(5) 0.0243(5) -0.0079(4) -0.0144(4) 0.0266(5)
Mo6 0.0308(5) 0.0274(5) 0.0274(5) 0.0064(3) 0.0010(4) 0.0114(4)
Mo7 0.0330(5) 0.0369(5) 0.0231(5) 0.0083(4) 0.0036(4) 0.0182(4)
Mo8 0.0265(5) 0.0257(5) 0.0356(5) -0.0032(4) 0.0046(4) 0.0078(4)
Cu1 0.0423(8) 0.0388(8) 0.0342(7) 0.0006(6) -0.0011(6) 0.0228(7)
Cu2 0.0497(9) 0.0459(9) 0.0486(9) -0.0039(7) 0.0052(7) 0.0216(8)
P1 0.0254(17) 0.0242(17) 0.0205(18) -0.0015(13) -0.0018(13) 0.0137(14)
P2 0.0223(18) 0.0223(18) 0.018(3) 0.000 0.000 0.0111(9)
O1 0.057(4) 0.058(4) 0.044(4) -0.002(3) -0.003(3) 0.040(3)
O2 0.059(3) 0.058(3) 0.054(4) -0.004(3) -0.001(3) 0.041(3)
O3 0.052(5) 0.062(5) 0.048(5) -0.005(4) -0.003(4) 0.042(4)
O4 0.081(3) 0.059(3) 0.057(3) 0.001(3) 0.010(3) 0.042(3)
O5 0.065(3) 0.063(3) 0.076(3) -0.006(3) -0.003(3) 0.039(3)
O6 0.071(5) 0.077(5) 0.052(5) 0.024(4) 0.012(4) 0.046(4)
O7 0.057(3) 0.070(3) 0.047(3) -0.008(3) -0.003(3) 0.035(3)
O8 0.061(3) 0.063(3) 0.077(3) -0.005(3) -0.008(3) 0.038(3)
O9 0.079(6) 0.048(5) 0.060(5) -0.017(4) -0.027(4) 0.043(4)
O10 0.050(5) 0.068(5) 0.054(5) 0.014(4) 0.004(4) 0.038(4)
O11 0.087(4) 0.065(3) 0.057(3) 0.002(3) 0.010(3) 0.045(3)
O12 0.060(3) 0.070(3) 0.052(3) 0.003(3) -0.009(3) 0.021(3)
O13 0.079(3) 0.060(3) 0.054(3) 0.001(3) 0.009(3) 0.043(3)
O14 0.053(4) 0.077(4) 0.043(4) -0.015(3) -0.006(3) 0.034(3)
O15 0.042(4) 0.051(5) 0.053(5) -0.018(4) 0.003(4) 0.014(4)
O16 0.058(5) 0.051(4) 0.046(4) -0.009(4) 0.016(4) 0.024(4)
O17 0.060(3) 0.054(3) 0.050(3) -0.002(3) -0.011(3) 0.039(3)
O18 0.063(4) 0.067(4) 0.046(4) 0.014(4) -0.008(4) 0.016(4)
O19 0.060(4) 0.084(4) 0.061(4) -0.014(4) -0.004(3) 0.046(3)
O20 0.059(4) 0.071(4) 0.044(4) 0.004(3) -0.012(3) 0.014(3)
O21 0.063(3) 0.062(3) 0.075(3) -0.003(3) -0.005(3) 0.039(3)
O22 0.064(5) 0.066(5) 0.066(5) 0.009(4) 0.000(4) 0.039(4)
O23 0.061(4) 0.059(4) 0.053(4) 0.002(3) -0.001(3) 0.043(3)
O24 0.052(5) 0.051(4) 0.050(5) -0.001(4) 0.002(4) 0.027(4)
O25 0.060(5) 0.078(6) 0.063(6) 0.008(5) 0.017(5) 0.042(5)
O26 0.075(5) 0.072(5) 0.067(5) 0.007(4) 0.018(4) 0.046(4)
O27 0.073(3) 0.072(3) 0.069(4) -0.003(3) 0.004(3) 0.047(3)
O28 0.068(5) 0.070(5) 0.071(5) 0.001(4) -0.002(5) 0.040(4)
O29 0.088(8) 0.104(8) 0.096(8) 0.026(7) -0.007(7) 0.049(7)
O30 0.080(5) 0.062(4) 0.057(4) 0.002(4) 0.015(4) 0.044(4)
O31 0.049(5) 0.051(5) 0.047(5) -0.011(4) 0.009(4) 0.019(4)
O32 0.057(4) 0.085(4) 0.060(4) -0.020(4) -0.006(3) 0.042(3)
O33 0.056(5) 0.072(5) 0.051(5) 0.028(4) 0.011(4) 0.041(4)
O34 0.050(4) 0.091(5) 0.059(4) -0.023(4) -0.009(4) 0.042(4)
O35 0.059(4) 0.068(4) 0.080(5) -0.007(4) -0.002(4) 0.040(4)
N1 0.043(6) 0.047(6) 0.034(5) 0.002(4) -0.003(4) 0.028(5)
N2 0.041(6) 0.052(6) 0.035(5) 0.001(5) 0.009(4) 0.021(5)
C1 0.038(6) 0.039(6) 0.036(6) 0.004(5) -0.005(5) 0.024(5)
C2 0.046(7) 0.046(7) 0.055(8) -0.004(6) -0.021(6) 0.021(6)
C3 0.060(8) 0.058(8) 0.041(7) -0.007(6) -0.014(6) 0.038(7)
C4 0.067(9) 0.062(8) 0.038(7) 0.008(6) 0.001(6) 0.047(8)
C5 0.048(7) 0.045(6) 0.029(6) 0.003(5) -0.004(5) 0.034(6)
C6 0.039(7) 0.054(8) 0.048(7) 0.010(6) 0.003(5) 0.030(6)
C7 0.037(6) 0.039(6) 0.040(6) 0.013(5) 0.003(5) 0.017(5)
C8 0.042(7) 0.080(10) 0.046(8) 0.019(7) 0.018(6) 0.030(7)
C9 0.039(7) 0.093(13) 0.038(7) 0.012(8) 0.002(6) 0.015(8)
C10 0.047(9) 0.078(12) 0.049(9) -0.005(8) 0.003(7) -0.001(8)
C11 0.044(8) 0.042(7) 0.065(9) -0.011(7) 0.013(7) 0.005(6)
C12 0.032(6) 0.039(6) 0.042(7) -0.001(5) 0.011(5) 0.008(5)
C13 0.045(7) 0.056(8) 0.047(7) 0.006(6) 0.020(6) 0.025(7)
C14 0.059(10) 0.092(13) 0.067(11) 0.035(10) 0.012(8) 0.037(10)
O1' 0.051(4) 0.058(4) 0.048(4) -0.004(3) -0.004(3) 0.038(3)
O2' 0.059(3) 0.055(3) 0.049(4) -0.001(3) 0.000(3) 0.042(3)
O3' 0.051(6) 0.051(6) 0.036(9) 0.000 0.000 0.026(3)
O1W 0.076(6) 0.050(5) 0.033(4) -0.003(4) -0.009(4) 0.033(4)
O2W 0.071(6) 0.067(6) 0.068(6) -0.012(5) 0.010(5) 0.025(5)
O3W 0.086(4) 0.090(4) 0.085(4) 0.002(4) 0.004(4) 0.049(4)
O4W 0.115(5) 0.106(5) 0.103(5) 0.001(5) 0.008(5) 0.052(5)
O5W 0.120(8) 0.130(8) 0.097(8) -0.012(7) 0.015(7) 0.035(7)
O6W 0.128(6) 0.115(6) 0.114(6) 0.005(6) -0.002(6) 0.043(6)

loop_
_atom_type_symbol
_atom_type_description
_atom_type_scat_dispersion_real
_atom_type_scat_dispersion_imag
_atom_type_scat_source
C C 0.0033 0.0016 'International Tables Vol C Tables 4.2.6.8 and 6.1.1.4'
H H 0.0000 0.0000 'International Tables Vol C Tables 4.2.6.8 and 6.1.1.4'
Cu Cu 0.3201 1.2651 'International Tables Vol C Tables 4.2.6.8 and 6.1.1.4'
Mo Mo -1.6832 0.6857 'International Tables Vol C Tables 4.2.6.8 and 6.1.1.4'
N N 0.0061 0.0033 'International Tables Vol C Tables 4.2.6.8 and 6.1.1.4'
O O 0.0106 0.0060 'International Tables Vol C Tables 4.2.6.8 and 6.1.1.4'
P P 0.1023 0.0942 'International Tables Vol C Tables 4.2.6.8 and 6.1.1.4'

loop_
_geom_angle_atom_site_label_1
_geom_angle_atom_site_label_2
_geom_angle_atom_site_label_3
_geom_angle
_geom_angle_site_symmetry_1
_geom_angle_site_symmetry_3
O10 Mo1 O18 103.4(5) . .
O10 Mo1 O11 102.5(5) . .
O18 Mo1 O11 95.2(5) . .
O10 Mo1 O20 100.1(5) . 10_565
O18 Mo1 O20 87.2(4) . 10_565
O11 Mo1 O20 156.0(5) . 10_565
O10 Mo1 O4 100.6(5) . .
O18 Mo1 O4 154.7(5) . .
O11 Mo1 O4 87.2(4) . .
O20 Mo1 O4 80.9(4) 10_565 .
O10 Mo1 O2' 158.3(6) . .
O18 Mo1 O2' 95.2(6) . .
O11 Mo1 O2' 64.3(6) . .
O20 Mo1 O2' 91.7(6) 10_565 .
O4 Mo1 O2' 63.1(5) . .
O10 Mo1 O1' 157.9(6) . 10_565
O18 Mo1 O1' 65.0(6) . 10_565
O11 Mo1 O1' 97.5(6) . 10_565
O20 Mo1 O1' 61.9(5) 10_565 10_565
O4 Mo1 O1' 89.7(5) . 10_565
O2' Mo1 O1' 42.8(6) . 10_565
O9 Mo2 O14 103.1(5) . .
O9 Mo2 O20 102.6(6) . .
O14 Mo2 O20 95.9(5) . .
O9 Mo2 O12 101.1(5) . .
O14 Mo2 O12 154.7(5) . .
O20 Mo2 O12 85.9(4) . .
O9 Mo2 O7 100.7(5) . .
O14 Mo2 O7 87.9(4) . .
O20 Mo2 O7 154.9(5) . .
O12 Mo2 O7 80.4(4) . .
O9 Mo2 O1' 159.2(6) . .
O14 Mo2 O1' 95.1(6) . .
O20 Mo2 O1' 65.0(6) . .
O12 Mo2 O1' 62.8(5) . .
O7 Mo2 O1' 90.0(5) . .
O9 Mo2 O1 160.1(6) . .
O14 Mo2 O1 64.8(5) . .
O20 Mo2 O1 94.6(6) . .
O12 Mo2 O1 89.9(5) . .
O7 Mo2 O1 64.5(5) . .
O1' Mo2 O1 40.0(6) . .
O15 Mo3 O7 102.0(5) . .
O15 Mo3 O13 101.4(5) . .
O7 Mo3 O13 94.0(5) . .
O15 Mo3 O19 101.4(5) . 10_565
O7 Mo3 O19 88.8(4) . 10_565
O13 Mo3 O19 155.9(5) . 10_565
O15 Mo3 O11 99.4(5) . .
O7 Mo3 O11 158.1(5) . .
O13 Mo3 O11 86.3(4) . .
O19 Mo3 O11 82.5(4) 10_565 .
O15 Mo3 O2' 157.7(6) . .
O7 Mo3 O2' 96.3(5) . .
O13 Mo3 O2' 64.5(5) . .
O19 Mo3 O2' 91.4(6) 10_565 .
O11 Mo3 O2' 64.0(5) . .
O15 Mo3 O1 160.7(6) . .
O7 Mo3 O1 66.4(5) . .
O13 Mo3 O1 94.9(6) . .
O19 Mo3 O1 64.3(5) 10_565 .
O11 Mo3 O1 91.8(5) . .
O2' Mo3 O1 41.2(6) . .
O16 Mo4 O12 103.5(5) . .
O16 Mo4 O21 103.2(5) . .
O12 Mo4 O21 95.4(5) . .
O16 Mo4 O18 101.1(5) . 10_565
O12 Mo4 O18 88.3(4) . 10_565
O21 Mo4 O18 153.8(5) . 10_565
O16 Mo4 O8 98.9(5) . .
O12 Mo4 O8 156.6(5) . .
O21 Mo4 O8 86.3(5) . .
O18 Mo4 O8 80.5(4) 10_565 .
O16 Mo4 O2 157.1(6) . .
O12 Mo4 O2 96.9(6) . .
O21 Mo4 O2 64.0(6) . .
O18 Mo4 O2 89.8(6) 10_565 .
O8 Mo4 O2 62.8(6) . .
O16 Mo4 O1' 159.8(5) . .
O12 Mo4 O1' 64.1(6) . .
O21 Mo4 O1' 94.1(5) . .
O18 Mo4 O1' 64.3(5) 10_565 .
O8 Mo4 O1' 92.4(5) . .
O2 Mo4 O1' 42.3(6) . .
O17 Mo5 O4 103.3(5) . .
O17 Mo5 O5 102.4(5) . .
O4 Mo5 O5 93.9(5) . .
O17 Mo5 O13 99.9(5) . .
O4 Mo5 O13 88.8(4) . .
O5 Mo5 O13 156.3(5) . .
O17 Mo5 O21 99.9(5) . .
O4 Mo5 O21 156.0(5) . .
O5 Mo5 O21 86.8(5) . .
O13 Mo5 O21 81.5(5) . .
O17 Mo5 O2' 158.5(6) . .
O4 Mo5 O2' 65.8(5) . .
O5 Mo5 O2' 96.9(6) . .
O13 Mo5 O2' 62.8(6) . .
O21 Mo5 O2' 90.3(5) . .
O17 Mo5 O2 156.9(6) . .
O4 Mo5 O2 96.5(6) . .
O5 Mo5 O2 64.2(6) . .
O13 Mo5 O2 92.2(6) . .
O21 Mo5 O2 62.3(5) . .
O2' Mo5 O2 43.4(7) . .
O6 Mo6 O8 102.8(5) . .
O6 Mo6 O19 102.5(6) . .
O8 Mo6 O19 95.2(5) . .
O6 Mo6 O5 100.6(5) . .
O8 Mo6 O5 88.7(5) . .
O19 Mo6 O5 155.1(5) . .
O6 Mo6 O14 99.7(5) . 10_565
O8 Mo6 O14 156.6(5) . 10_565
O19 Mo6 O14 85.9(4) . 10_565
O5 Mo6 O14 81.1(4) . 10_565
O6 Mo6 O2 160.2(6) . .
O8 Mo6 O2 65.8(6) . .
O19 Mo6 O2 94.9(6) . .
O5 Mo6 O2 64.3(6) . .
O14 Mo6 O2 90.9(5) 10_565 .
O6 Mo6 O1 158.1(6) . 10_565
O8 Mo6 O1 96.5(5) . 10_565
O19 Mo6 O1 65.1(6) . 10_565
O5 Mo6 O1 90.0(6) . 10_565
O14 Mo6 O1 62.8(5) 10_565 10_565
O2 Mo6 O1 40.8(6) . 10_565
O33 Mo7 O34 103.2(5) . .
O33 Mo7 O35 102.4(5) . .
O34 Mo7 O35 97.3(5) . .
O33 Mo7 O32 101.3(5) . .
O34 Mo7 O32 87.5(4) . .
O35 Mo7 O32 154.1(5) . .
O33 Mo7 O35 100.1(5) . 3_455
O34 Mo7 O35 154.7(5) . 3_455
O35 Mo7 O35 87.1(6) . 3_455
O32 Mo7 O35 78.5(4) . 3_455
O33 Mo7 O3 159.2(6) . .
O34 Mo7 O3 64.9(5) . .
O35 Mo7 O3 96.3(6) . .
O32 Mo7 O3 62.6(6) . .
O35 Mo7 O3 89.9(5) 3_455 .
O33 Mo7 O3' 158.5(7) . 16_455
O34 Mo7 O3' 96.0(6) . 16_455
O35 Mo7 O3' 65.1(5) . 16_455
O32 Mo7 O3' 89.1(5) . 16_455
O35 Mo7 O3' 63.3(5) 3_455 16_455
O3 Mo7 O3' 41.3(7) . 16_455
O31 Mo8 O30 101.5(5) . .
O31 Mo8 O32 102.2(5) . .
O30 Mo8 O32 97.8(5) . .
O31 Mo8 O34 102.0(5) . 17_445
O30 Mo8 O34 87.1(4) . 17_445
O32 Mo8 O34 153.7(5) . 17_445
O31 Mo8 O30 100.5(5) . 18
O30 Mo8 O30 156.1(6) . 18
O32 Mo8 O30 86.3(4) . 18
O34 Mo8 O30 79.5(4) 17_445 18
O31 Mo8 O3 159.1(6) . 17_445
O30 Mo8 O3 65.8(6) . 17_445
O32 Mo8 O3 96.2(6) . 17_445
O34 Mo8 O3 62.3(5) 17_445 17_445
O30 Mo8 O3 90.5(6) 18 17_445
O31 Mo8 O3 157.7(5) . .
O30 Mo8 O3 97.5(5) . .
O32 Mo8 O3 63.4(6) . .
O34 Mo8 O3 90.4(6) 17_445 .
O30 Mo8 O3 63.3(5) 18 .
O3 Mo8 O3 42.6(8) 17_445 .
O1W Cu1 N1 175.4(4) . .
O1W Cu1 O24 98.7(4) . .
N1 Cu1 O24 80.8(4) . .
O1W Cu1 O23 100.0(4) . .
N1 Cu1 O23 80.5(4) . .
O24 Cu1 O23 161.3(4) . .
O1W Cu1 O17 84.7(4) . .
N1 Cu1 O17 90.8(4) . .
O24 Cu1 O17 89.5(4) . .
O23 Cu1 O17 91.6(4) . .
N2 Cu2 O2W 174.1(5) . .
N2 Cu2 O28 80.4(5) . .
O2W Cu2 O28 97.0(5) . .
N2 Cu2 O27 81.5(5) . .
O2W Cu2 O27 101.3(5) . .
O28 Cu2 O27 161.7(5) . .
O1 P1 O1 180.0(16) 10_565 .
O1 P1 O1' 112.1(10) 10_565 .
O1 P1 O1' 67.9(10) . .
O1 P1 O1' 67.9(10) 10_565 10_565
O1 P1 O1' 112.1(10) . 10_565
O1' P1 O1' 180.0(16) . 10_565
O1 P1 O2 69.1(10) 10_565 .
O1 P1 O2 110.9(10) . .
O1' P1 O2 70.8(9) . .
O1' P1 O2 109.2(9) 10_565 .
O1 P1 O2 110.9(10) 10_565 10_565
O1 P1 O2 69.1(10) . 10_565
O1' P1 O2 109.2(9) . 10_565
O1' P1 O2 70.8(9) 10_565 10_565
O2 P1 O2 180.000(2) . 10_565
O1 P1 O2' 69.9(9) 10_565 10_565
O1 P1 O2' 110.1(9) . 10_565
O1' P1 O2' 72.8(9) . 10_565
O1' P1 O2' 107.2(9) 10_565 10_565
O2 P1 O2' 107.3(10) . 10_565
O2 P1 O2' 72.7(10) 10_565 10_565
O1 P1 O2' 110.1(9) 10_565 .
O1 P1 O2' 69.9(9) . .
O1' P1 O2' 107.2(9) . .
O1' P1 O2' 72.8(9) 10_565 .
O2 P1 O2' 72.7(10) . .
O2 P1 O2' 107.3(10) 10_565 .
O2' P1 O2' 180.0(10) 10_565 .
O3' P2 O3' 179.994(2) 16_455 .
O3' P2 O3 69.7(7) 16_455 3_455
O3' P2 O3 110.3(7) . 3_455
O3' P2 O3 110.3(7) 16_455 16_455
O3' P2 O3 69.7(7) . 16_455
O3 P2 O3 71.4(7) 3_455 16_455
O3' P2 O3 110.3(7) 16_455 17_445
O3' P2 O3 69.7(7) . 17_445
O3 P2 O3 71.4(7) 3_455 17_445
O3 P2 O3 108.6(7) 16_455 17_445
O3' P2 O3 110.3(7) 16_455 18
O3' P2 O3 69.7(7) . 18
O3 P2 O3 180.0(15) 3_455 18
O3 P2 O3 108.6(7) 16_455 18
O3 P2 O3 108.6(7) 17_445 18
O3' P2 O3 69.7(7) 16_455 2_565
O3' P2 O3 110.3(7) . 2_565
O3 P2 O3 108.6(7) 3_455 2_565
O3 P2 O3 71.4(7) 16_455 2_565
O3 P2 O3 179.994(5) 17_445 2_565
O3 P2 O3 71.4(7) 18 2_565
O3' P2 O3 69.7(7) 16_455 .
O3' P2 O3 110.3(7) . .
O3 P2 O3 108.6(7) 3_455 .
O3 P2 O3 179.994(5) 16_455 .
O3 P2 O3 71.4(7) 17_445 .
O3 P2 O3 71.4(7) 18 .
O3 P2 O3 108.6(7) 2_565 .
P1 O1 O1' 57.4(9) . .
P1 O1 O2 56.9(10) . 10_565
O1' O1 O2 94.7(13) . 10_565
P1 O1 O2' 56.5(9) . .
O1' O1 O2' 92.6(13) . .
O2 O1 O2' 91.8(12) 10_565 .
P1 O1 Mo6 124.4(10) . 10_565
O1' O1 Mo6 135.7(11) . 10_565
O2 O1 Mo6 67.6(9) 10_565 10_565
O2' O1 Mo6 126.7(11) . 10_565
P1 O1 Mo2 125.4(10) . .
O1' O1 Mo2 68.2(8) . .
O2 O1 Mo2 129.2(11) 10_565 .
O2' O1 Mo2 134.4(11) . .
Mo6 O1 Mo2 91.4(6) 10_565 .
P1 O1 Mo3 123.7(10) . .
O1' O1 Mo3 126.7(12) . .
O2 O1 Mo3 132.7(11) 10_565 .
O2' O1 Mo3 67.4(9) . .
Mo6 O1 Mo3 90.8(6) 10_565 .
Mo2 O1 Mo3 91.0(6) . .
P1 O2 O1 54.0(9) . 10_565
P1 O2 O1' 54.5(9) . .
O1 O2 O1' 91.5(13) 10_565 .
P1 O2 Mo6 125.5(10) . .
O1 O2 Mo6 71.6(9) 10_565 .
O1' O2 Mo6 131.7(11) . .
P1 O2 Mo4 123.5(9) . .
O1 O2 Mo4 137.9(11) 10_565 .
O1' O2 Mo4 69.1(8) . .
Mo6 O2 Mo4 93.5(7) . .
P1 O2 Mo5 120.9(10) . .
O1 O2 Mo5 126.5(10) 10_565 .
O1' O2 Mo5 131.3(11) . .
Mo6 O2 Mo5 92.4(7) . .
Mo4 O2 Mo5 92.2(7) . .
P2 O3 O3' 53.9(10) . 16_455
P2 O3 O3 54.3(3) . 18
O3' O3 O3 89.7(8) 16_455 18
P2 O3 O3 54.3(3) . 17_445
O3' O3 O3 89.7(8) 16_455 17_445
O3 O3 O3 88.2(14) 18 17_445
P2 O3 Mo7 124.6(10) . .
O3' O3 Mo7 70.9(10) 16_455 .
O3 O3 Mo7 127.7(12) 18 .
O3 O3 Mo7 137.4(12) 17_445 .
P2 O3 Mo8 122.9(10) . 18
O3' O3 Mo8 137.0(9) 16_455 18
O3 O3 Mo8 68.9(9) 18 18
O3 O3 Mo8 124.7(13) 17_445 18
Mo7 O3 Mo8 92.8(6) . 18
P2 O3 Mo8 122.6(9) . .
O3' O3 Mo8 127.1(9) 16_455 .
O3 O3 Mo8 134.3(14) 18 .
O3 O3 Mo8 68.5(8) 17_445 .
Mo7 O3 Mo8 93.1(7) . .
Mo8 O3 Mo8 92.2(6) 18 .
Mo5 O4 Mo1 138.6(6) . .
Mo5 O5 Mo6 138.6(6) . .
Mo3 O7 Mo2 137.3(6) . .
Mo6 O8 Mo4 137.4(7) . .
Mo1 O11 Mo3 138.5(7) . .
Mo4 O12 Mo2 139.5(7) . .
Mo3 O13 Mo5 138.9(6) . .
Mo2 O14 Mo6 140.4(6) . 10_565
Mo5 O17 Cu1 137.8(5) . .
Mo1 O18 Mo4 139.2(6) . 10_565
Mo6 O19 Mo3 139.3(6) . 10_565
Mo2 O20 Mo1 140.4(7) . 10_565
Mo4 O21 Mo5 141.2(6) . .
C7 O23 Cu1 114.1(8) . .
C6 O24 Cu1 114.3(8) . .
C13 O27 Cu2 113.3(10) . .
C14 O28 Cu2 114.2(11) . .
Mo8 O30 Mo8 138.6(6) . 17_445
Mo8 O32 Mo7 140.3(6) . .
Mo7 O34 Mo8 139.4(7) . 18
Mo7 O35 Mo7 139.4(6) . 2_565
C1 N1 C5 125.1(11) . .
C1 N1 Cu1 117.4(8) . .
C5 N1 Cu1 117.3(8) . .
C12 N2 C8 122.8(12) . .
C12 N2 Cu2 118.0(9) . .
C8 N2 Cu2 119.0(10) . .
N1 C1 C2 117.8(11) . .
N1 C1 C7 113.5(10) . .
C2 C1 C7 128.5(12) . .
C3 C2 C1 118.7(13) . .
C3 C2 H2A 120.7 . .
C1 C2 H2A 120.7 . .
C2 C3 C4 121.5(13) . .
C2 C3 H3A 119.3 . .
C4 C3 H3A 119.3 . .
C3 C4 C5 117.7(13) . .
C3 C4 H4A 121.2 . .
C5 C4 H4A 121.2 . .
N1 C5 C4 119.2(12) . .
N1 C5 C6 111.9(10) . .
C4 C5 C6 128.8(12) . .
O25 C6 O24 123.8(13) . .
O25 C6 C5 120.8(13) . .
O24 C6 C5 115.3(11) . .
O22 C7 O23 124.4(12) . .
O22 C7 C1 121.2(12) . .
O23 C7 C1 114.5(10) . .
N2 C8 C9 118.7(15) . .
N2 C8 C14 109.7(14) . .
C9 C8 C14 131.6(15) . .
C10 C9 C8 118.5(15) . .
C10 C9 H9A 120.7 . .
C8 C9 H9A 120.7 . .
C11 C10 C9 122.6(16) . .
C11 C10 H10A 118.7 . .
C9 C10 H10A 118.7 . .
C10 C11 C12 118.2(16) . .
C10 C11 H11A 120.9 . .
C12 C11 H11A 120.9 . .
N2 C12 C11 119.1(13) . .
N2 C12 C13 111.9(11) . .
C11 C12 C13 128.9(14) . .
O26 C13 O27 124.5(14) . .
O26 C13 C12 120.4(14) . .
O27 C13 C12 115.1(13) . .
O29 C14 O28 124.6(19) . .
O29 C14 C8 119.4(18) . .
O28 C14 C8 116.0(14) . .
P1 O1' O1 54.7(8) . .
P1 O1' O2 54.7(8) . .
O1 O1' O2 91.7(12) . .
P1 O1' Mo2 126.3(11) . .
O1 O1' Mo2 71.8(9) . .
O2 O1' Mo2 138.4(12) . .
P1 O1' Mo4 123.2(9) . .
O1 O1' Mo4 130.3(12) . .
O2 O1' Mo4 68.6(9) . .
Mo2 O1' Mo4 92.9(6) . .
P1 O1' Mo1 121.7(10) . 10_565
O1 O1' Mo1 135.3(12) . 10_565
O2 O1' Mo1 123.5(11) . 10_565
Mo2 O1' Mo1 92.4(6) . 10_565
Mo4 O1' Mo1 90.9(6) . 10_565
P1 O2' O1 53.6(8) . .
P1 O2' Mo3 125.0(9) . .
O1 O2' Mo3 71.5(9) . .
P1 O2' Mo5 122.6(10) . .
O1 O2' Mo5 136.0(11) . .
Mo3 O2' Mo5 93.3(7) . .
P1 O2' Mo1 122.4(9) . .
O1 O2' Mo1 128.8(11) . .
Mo3 O2' Mo1 93.0(7) . .
Mo5 O2' Mo1 91.8(6) . .
P2 O3' O3 56.4(10) . 16_455
P2 O3' O3 56.4(10) . 17_445
O3 O3' O3 92.4(14) 16_455 17_445
P2 O3' O3 56.4(10) . 18
O3 O3' O3 92.4(14) 16_455 18
O3 O3' O3 92.4(14) 17_445 18
P2 O3' Mo7 124.0(6) . 16_455
O3 O3' Mo7 67.8(7) 16_455 16_455
O3 O3' Mo7 126.1(6) 17_445 16_455
O3 O3' Mo7 135.8(6) 18 16_455
P2 O3' Mo7 124.0(6) . 17_445
O3 O3' Mo7 135.7(6) 16_455 17_445
O3 O3' Mo7 67.8(7) 17_445 17_445
O3 O3' Mo7 126.1(6) 18 17_445
Mo7 O3' Mo7 91.8(8) 16_455 17_445
P2 O3' Mo7 124.0(6) . 18
O3 O3' Mo7 126.1(6) 16_455 18
O3 O3' Mo7 135.8(6) 17_445 18
O3 O3' Mo7 67.8(7) 18 18
Mo7 O3' Mo7 91.8(8) 16_455 18
Mo7 O3' Mo7 91.8(8) 17_445 18
Cu1 O1W H1C 134.8 . .
Cu1 O1W H1D 101.9 . .
H1C O1W H1D 104.3 . .
Cu2 O2W H2C 93.4 . .
Cu2 O2W H2D 94.3 . .
H2C O2W H2D 108.2 . .
H3D O3W H3C 105.9 . .
H9C O9W H9D 107.5 . .
H12C O12W H12D 107.5 . .
H18C O18W H18D 110.9 . .

loop_
_geom_bond_atom_site_label_1
_geom_bond_atom_site_label_2
_geom_bond_distance
_geom_bond_site_symmetry_2
Mo1 O10 1.652(9) .
Mo1 O18 1.826(10) .
Mo1 O11 1.838(11) .
Mo1 O20 1.965(11) 10_565
Mo1 O4 1.978(10) .
Mo1 O2' 2.488(17) .
Mo1 O1' 2.504(18) 10_565
Mo2 O9 1.644(9) .
Mo2 O14 1.800(9) .
Mo2 O20 1.823(10) .
Mo2 O12 1.993(11) .
Mo2 O7 1.992(10) .
Mo2 O1' 2.434(19) .
Mo2 O1 2.491(17) .
Mo3 O15 1.662(9) .
Mo3 O7 1.826(10) .
Mo3 O13 1.843(10) .
Mo3 O19 1.922(11) 10_565
Mo3 O11 1.976(11) .
Mo3 O2' 2.429(19) .
Mo3 O1 2.496(19) .
Mo4 O16 1.663(8) .
Mo4 O12 1.798(11) .
Mo4 O21 1.824(11) .
Mo4 O18 1.958(10) 10_565
Mo4 O8 2.005(11) .
Mo4 O2 2.463(18) .
Mo4 O1' 2.472(18) .
Mo5 O17 1.664(9) .
Mo5 O4 1.816(10) .
Mo5 O5 1.847(11) .
Mo5 O13 1.946(11) .
Mo5 O21 1.953(10) .
Mo5 O2' 2.452(18) .
Mo5 O2 2.480(19) .
Mo6 O6 1.651(9) .
Mo6 O8 1.816(10) .
Mo6 O19 1.865(11) .
Mo6 O5 1.939(11) .
Mo6 O14 1.990(10) 10_565
Mo6 O2 2.43(2) .
Mo6 O1 2.490(18) 10_565
Mo7 O33 1.648(9) .
Mo7 O34 1.814(10) .
Mo7 O35 1.822(11) .
Mo7 O32 1.978(10) .
Mo7 O35 1.982(12) 3_455
Mo7 O3 2.435(18) .
Mo7 O3' 2.485(17) 16_455
Mo8 O31 1.658(9) .
Mo8 O30 1.802(10) .
Mo8 O32 1.814(11) .
Mo8 O34 1.974(10) 17_445
Mo8 O30 2.012(11) 18
Mo8 O3 2.474(17) 17_445
Mo8 O3 2.479(19) .
Cu1 O1W 1.908(9) .
Cu1 N1 1.915(10) .
Cu1 O24 2.003(9) .
Cu1 O23 2.018(10) .
Cu1 O17 2.409(8) .
Cu2 N2 1.877(11) .
Cu2 O2W 1.890(11) .
Cu2 O28 1.991(11) .
Cu2 O27 2.005(11) .
P1 O1 1.486(19) 10_565
P1 O1 1.486(19) .
P1 O1' 1.534(17) .
P1 O1' 1.534(17) 10_565
P1 O2 1.54(2) .
P1 O2 1.54(2) 10_565
P1 O2' 1.538(19) 10_565
P1 O2' 1.538(19) .
P2 O3' 1.50(3) 16_455
P2 O3' 1.50(3) .
P2 O3 1.542(19) 3_455
P2 O3 1.542(19) 16_455
P2 O3 1.542(19) 17_445
P2 O3 1.542(19) 18
P2 O3 1.542(19) 2_565
P2 O3 1.542(19) .
O1 O1' 1.69(3) .
O1 O2 1.72(3) 10_565
O1 O2' 1.73(2) .
O1 Mo6 2.490(18) 10_565
O2 O1 1.72(3) 10_565
O2 O1' 1.78(3) .
O3 O3' 1.74(2) 16_455
O3 O3 1.80(3) 18
O3 O3 1.80(3) 17_445
O3 Mo8 2.474(17) 18
O14 Mo6 1.990(10) 10_565
O18 Mo4 1.958(10) 10_565
O19 Mo3 1.922(11) 10_565
O20 Mo1 1.965(11) 10_565
O22 C7 1.226(15) .
O23 C7 1.292(16) .
O24 C6 1.278(16) .
O25 C6 1.233(16) .
O26 C13 1.220(17) .
O27 C13 1.305(18) .
O28 C14 1.27(2) .
O29 C14 1.26(2) .
O30 Mo8 2.013(11) 17_445
O34 Mo8 1.974(10) 18
O35 Mo7 1.982(12) 2_565
N1 C1 1.311(15) .
N1 C5 1.328(15) .
N2 C12 1.343(17) .
N2 C8 1.343(18) .
C1 C2 1.404(18) .
C1 C7 1.484(17) .
C2 C3 1.36(2) .
C2 H2A 0.9300 .
C3 C4 1.38(2) .
C3 H3A 0.9300 .
C4 C5 1.381(18) .
C4 H4A 0.9300 .
C5 C6 1.497(18) .
C8 C9 1.40(2) .
C8 C14 1.49(3) .
C9 C10 1.35(3) .
C9 H9A 0.9300 .
C10 C11 1.35(2) .
C10 H10A 0.9300 .
C11 C12 1.401(19) .
C11 H11A 0.9300 .
C12 C13 1.48(2) .
O1' Mo1 2.504(18) 10_565
O3' O3 1.74(2) 16_455
O3' O3 1.74(2) 17_445
O3' O3 1.74(2) 18
O3' Mo7 2.485(17) 16_455
O3' Mo7 2.485(17) 17_445
O3' Mo7 2.485(17) 18
O1W H1C 0.8710 .
O1W H1D 0.8523 .
O2W H2C 0.8566 .
O2W H2D 0.8735 .
O3W H3D 0.8458 .
O3W H3C 0.8794 .
O7W O7W' 1.27(4) .
O9W H9C 0.8378 .
O9W H9D 0.8755 .
O12W H12C 0.8535 .
O12W H12D 0.8566 .
O18W H18C 0.8326 .
O18W H18D 0.8609 .

loop_
_geom_torsion_atom_site_label_1
_geom_torsion_atom_site_label_2
_geom_torsion_atom_site_label_3
_geom_torsion_atom_site_label_4
_geom_torsion
_geom_torsion_site_symmetry_1
_geom_torsion_site_symmetry_4
O2 P1 O1 O1' -57.8(11) . .
O2 P1 O1 O1' 122.2(11) 10_565 .
O2' P1 O1 O1' 60.8(12) 10_565 .
O2' P1 O1 O1' -119.2(12) . .
O1' P1 O1 O2 -122.2(11) . 10_565
O1' P1 O1 O2 57.8(11) 10_565 10_565
O2 P1 O1 O2 180.000(4) . 10_565
O2' P1 O1 O2 -61.5(11) 10_565 10_565
O2' P1 O1 O2 118.5(11) . 10_565
O1' P1 O1 O2' 119.2(12) . .
O1' P1 O1 O2' -60.8(12) 10_565 .
O2 P1 O1 O2' 61.5(11) . .
O2 P1 O1 O2' -118.5(11) 10_565 .
O2' P1 O1 O2' 180.000(2) 10_565 .
O1' P1 O1 Mo6 -126.3(14) . 10_565
O1' P1 O1 Mo6 53.7(14) 10_565 10_565
O2 P1 O1 Mo6 176.0(10) . 10_565
O2 P1 O1 Mo6 -4.0(10) 10_565 10_565
O2' P1 O1 Mo6 -65.5(13) 10_565 10_565
O2' P1 O1 Mo6 114.5(13) . 10_565
O1' P1 O1 Mo2 -4.7(10) . .
O1' P1 O1 Mo2 175.3(10) 10_565 .
O2 P1 O1 Mo2 -62.5(13) . .
O2 P1 O1 Mo2 117.5(13) 10_565 .
O2' P1 O1 Mo2 56.0(14) 10_565 .
O2' P1 O1 Mo2 -124.0(14) . .
O1' P1 O1 Mo3 115.2(14) . .
O1' P1 O1 Mo3 -64.8(14) 10_565 .
O2 P1 O1 Mo3 57.4(13) . .
O2 P1 O1 Mo3 -122.6(13) 10_565 .
O2' P1 O1 Mo3 176.0(10) 10_565 .
O2' P1 O1 Mo3 -4.0(10) . .
O9 Mo2 O1 P1 173.2(10) . .
O14 Mo2 O1 P1 -131.0(13) . .
O20 Mo2 O1 P1 -36.6(12) . .
O12 Mo2 O1 P1 49.2(12) . .
O7 Mo2 O1 P1 128.7(13) . .
O1' Mo2 O1 P1 4.3(9) . .
O9 Mo2 O1 O1' 168.9(13) . .
O14 Mo2 O1 O1' -135.3(10) . .
O20 Mo2 O1 O1' -40.9(9) . .
O12 Mo2 O1 O1' 45.0(9) . .
O7 Mo2 O1 O1' 124.4(10) . .
O9 Mo2 O1 O2 -113.3(19) . 10_565
O14 Mo2 O1 O2 -57.6(14) . 10_565
O20 Mo2 O1 O2 36.8(15) . 10_565
O12 Mo2 O1 O2 122.7(15) . 10_565
O7 Mo2 O1 O2 -157.9(17) . 10_565
O1' Mo2 O1 O2 77.7(16) . 10_565
O9 Mo2 O1 O2' 98(2) . .
O14 Mo2 O1 O2' 153.6(18) . .
O20 Mo2 O1 O2' -112.0(16) . .
O12 Mo2 O1 O2' -26.1(16) . .
O7 Mo2 O1 O2' 53.3(15) . .
O1' Mo2 O1 O2' -71.1(17) . .
O9 Mo2 O1 Mo6 -51.5(18) . 10_565
O14 Mo2 O1 Mo6 4.3(4) . 10_565
O20 Mo2 O1 Mo6 98.6(6) . 10_565
O12 Mo2 O1 Mo6 -175.5(5) . 10_565
O7 Mo2 O1 Mo6 -96.0(6) . 10_565
O1' Mo2 O1 Mo6 139.6(11) . 10_565
O9 Mo2 O1 Mo3 39.4(18) . .
O14 Mo2 O1 Mo3 95.1(6) . .
O20 Mo2 O1 Mo3 -170.5(5) . .
O12 Mo2 O1 Mo3 -84.6(5) . .
O7 Mo2 O1 Mo3 -5.2(4) . .
O1' Mo2 O1 Mo3 -129.6(11) . .
O15 Mo3 O1 P1 174.9(9) . .
O7 Mo3 O1 P1 -129.5(13) . .
O13 Mo3 O1 P1 -37.3(12) . .
O19 Mo3 O1 P1 129.9(13) 10_565 .
O11 Mo3 O1 P1 49.1(11) . .
O2' Mo3 O1 P1 3.6(9) . .
O15 Mo3 O1 O1' -113.2(17) . .
O7 Mo3 O1 O1' -57.6(12) . .
O13 Mo3 O1 O1' 34.6(13) . .
O19 Mo3 O1 O1' -158.2(15) 10_565 .
O11 Mo3 O1 O1' 121.0(13) . .
O2' Mo3 O1 O1' 75.5(15) . .
O15 Mo3 O1 O2 101(2) . 10_565
O7 Mo3 O1 O2 156.6(17) . 10_565
O13 Mo3 O1 O2 -111.2(15) . 10_565
O19 Mo3 O1 O2 56.0(15) 10_565 10_565
O11 Mo3 O1 O2 -24.8(16) . 10_565
O2' Mo3 O1 O2 -70.2(16) . 10_565
O15 Mo3 O1 O2' 171.2(13) . .
O7 Mo3 O1 O2' -133.1(10) . .
O13 Mo3 O1 O2' -41.0(9) . .
O19 Mo3 O1 O2' 126.2(10) 10_565 .
O11 Mo3 O1 O2' 45.5(9) . .
O15 Mo3 O1 Mo6 41.4(17) . 10_565
O7 Mo3 O1 Mo6 97.0(6) . 10_565
O13 Mo3 O1 Mo6 -170.8(5) . 10_565
O19 Mo3 O1 Mo6 -3.6(4) 10_565 10_565
O11 Mo3 O1 Mo6 -84.4(5) . 10_565
O2' Mo3 O1 Mo6 -129.9(10) . 10_565
O15 Mo3 O1 Mo2 -50.1(17) . .
O7 Mo3 O1 Mo2 5.5(4) . .
O13 Mo3 O1 Mo2 97.7(5) . .
O19 Mo3 O1 Mo2 -95.1(6) 10_565 .
O11 Mo3 O1 Mo2 -175.9(5) . .
O2' Mo3 O1 Mo2 138.7(11) . .
O1 P1 O2 O1 180.000(4) . 10_565
O1' P1 O2 O1 123.9(11) . 10_565
O1' P1 O2 O1 -56.1(11) 10_565 10_565
O2' P1 O2 O1 59.8(10) 10_565 10_565
O2' P1 O2 O1 -120.2(10) . 10_565
O1 P1 O2 O1' -123.9(11) 10_565 .
O1 P1 O2 O1' 56.1(11) . .
O1' P1 O2 O1' 180.000(4) 10_565 .
O2' P1 O2 O1' -64.2(10) 10_565 .
O2' P1 O2 O1' 115.8(10) . .
O1 P1 O2 Mo6 -4.2(10) 10_565 .
O1 P1 O2 Mo6 175.8(10) . .
O1' P1 O2 Mo6 119.7(13) . .
O1' P1 O2 Mo6 -60.3(13) 10_565 .
O2' P1 O2 Mo6 55.6(12) 10_565 .
O2' P1 O2 Mo6 -124.4(12) . .
O1 P1 O2 Mo4 -128.2(14) 10_565 .
O1 P1 O2 Mo4 51.8(14) . .
O1' P1 O2 Mo4 -4.3(11) . .
O1' P1 O2 Mo4 175.7(11) 10_565 .
O2' P1 O2 Mo4 -68.5(13) 10_565 .
O2' P1 O2 Mo4 111.5(13) . .
O1 P1 O2 Mo5 115.0(12) 10_565 .
O1 P1 O2 Mo5 -65.0(12) . .
O1' P1 O2 Mo5 -121.1(13) . .
O1' P1 O2 Mo5 58.9(13) 10_565 .
O2' P1 O2 Mo5 174.7(9) 10_565 .
O2' P1 O2 Mo5 -5.3(9) . .
O6 Mo6 O2 P1 170.4(11) . .
O8 Mo6 O2 P1 -131.7(13) . .
O19 Mo6 O2 P1 -38.2(11) . .
O5 Mo6 O2 P1 127.4(12) . .
O14 Mo6 O2 P1 47.8(11) 10_565 .
O1 Mo6 O2 P1 3.6(9) 10_565 .
O6 Mo6 O2 O1 166.8(14) . 10_565
O8 Mo6 O2 O1 -135.2(10) . 10_565
O19 Mo6 O2 O1 -41.8(8) . 10_565
O5 Mo6 O2 O1 123.8(9) . 10_565
O14 Mo6 O2 O1 44.2(8) 10_565 10_565
O6 Mo6 O2 O1' -118.3(19) . .
O8 Mo6 O2 O1' -60.4(14) . .
O19 Mo6 O2 O1' 33.1(15) . .
O5 Mo6 O2 O1' -161.3(17) . .
O14 Mo6 O2 O1' 119.1(15) 10_565 .
O1 Mo6 O2 O1' 74.9(16) 10_565 .
O6 Mo6 O2 Mo4 -53.4(18) . .
O8 Mo6 O2 Mo4 4.5(5) . .
O19 Mo6 O2 Mo4 98.0(6) . .
O5 Mo6 O2 Mo4 -96.4(7) . .
O14 Mo6 O2 Mo4 -176.0(5) 10_565 .
O1 Mo6 O2 Mo4 139.7(11) 10_565 .
O6 Mo6 O2 Mo5 39.0(18) . .
O8 Mo6 O2 Mo5 96.9(7) . .
O19 Mo6 O2 Mo5 -169.6(5) . .
O5 Mo6 O2 Mo5 -4.0(4) . .
O14 Mo6 O2 Mo5 -83.6(5) 10_565 .
O1 Mo6 O2 Mo5 -127.8(10) 10_565 .
O16 Mo4 O2 P1 172.9(9) . .
O12 Mo4 O2 P1 -34.4(13) . .
O21 Mo4 O2 P1 -127.0(14) . .
O18 Mo4 O2 P1 53.9(12) 10_565 .
O8 Mo4 O2 P1 133.3(14) . .
O1' Mo4 O2 P1 3.8(9) . .
O16 Mo4 O2 O1 102(2) . 10_565
O12 Mo4 O2 O1 -105.7(18) . 10_565
O21 Mo4 O2 O1 162(2) . 10_565
O18 Mo4 O2 O1 -17.5(18) 10_565 10_565
O8 Mo4 O2 O1 61.9(17) . 10_565
O1' Mo4 O2 O1 -67.6(18) . 10_565
O16 Mo4 O2 O1' 169.1(12) . .
O12 Mo4 O2 O1' -38.1(9) . .
O21 Mo4 O2 O1' -130.8(10) . .
O18 Mo4 O2 O1' 50.1(9) 10_565 .
O8 Mo4 O2 O1' 129.5(10) . .
O16 Mo4 O2 Mo6 35.4(17) . .
O12 Mo4 O2 Mo6 -171.8(5) . .
O21 Mo4 O2 Mo6 95.6(7) . .
O18 Mo4 O2 Mo6 -83.6(6) 10_565 .
O8 Mo4 O2 Mo6 -4.2(4) . .
O1' Mo4 O2 Mo6 -133.7(11) . .
O16 Mo4 O2 Mo5 -57.1(16) . .
O12 Mo4 O2 Mo5 95.6(6) . .
O21 Mo4 O2 Mo5 3.0(5) . .
O18 Mo4 O2 Mo5 -176.1(6) 10_565 .
O8 Mo4 O2 Mo5 -96.8(7) . .
O1' Mo4 O2 Mo5 133.7(11) . .
O17 Mo5 O2 P1 171.6(8) . .
O4 Mo5 O2 P1 -39.2(11) . .
O5 Mo5 O2 P1 -130.4(12) . .
O13 Mo5 O2 P1 49.8(10) . .
O21 Mo5 O2 P1 129.0(12) . .
O2' Mo5 O2 P1 4.6(8) . .
O17 Mo5 O2 O1 -122.6(15) . 10_565
O4 Mo5 O2 O1 26.6(15) . 10_565
O5 Mo5 O2 O1 -64.6(14) . 10_565
O13 Mo5 O2 O1 115.6(15) . 10_565
O21 Mo5 O2 O1 -165.2(17) . 10_565
O2' Mo5 O2 O1 70.4(15) . 10_565
O17 Mo5 O2 O1' 103.7(19) . .
O4 Mo5 O2 O1' -107.1(15) . .
O5 Mo5 O2 O1' 161.7(17) . .
O13 Mo5 O2 O1' -18.2(15) . .
O21 Mo5 O2 O1' 61.1(14) . .
O2' Mo5 O2 O1' -63.3(15) . .
O17 Mo5 O2 Mo6 -53.8(14) . .
O4 Mo5 O2 Mo6 95.4(6) . .
O5 Mo5 O2 Mo6 4.2(4) . .
O13 Mo5 O2 Mo6 -175.6(5) . .
O21 Mo5 O2 Mo6 -96.4(7) . .
O2' Mo5 O2 Mo6 139.2(10) . .
O17 Mo5 O2 Mo4 39.8(16) . .
O4 Mo5 O2 Mo4 -171.0(5) . .
O5 Mo5 O2 Mo4 97.8(7) . .
O13 Mo5 O2 Mo4 -82.0(6) . .
O21 Mo5 O2 Mo4 -2.8(4) . .
O2' Mo5 O2 Mo4 -127.2(10) . .
O3' P2 O3 O3' 179.995(4) . 16_455
O3 P2 O3 O3' -121.1(8) 18 16_455
O3 P2 O3 O3' -59.0(8) 2_565 16_455
O3' P2 O3 O3 121.1(8) 16_455 18
O3' P2 O3 O3 -59.0(8) . 18
O3 P2 O3 O3 -117.9(16) 17_445 18
O3 P2 O3 O3 62.1(16) 2_565 18
O3' P2 O3 O3 -121.0(8) 16_455 17_445
O3' P2 O3 O3 59.0(8) . 17_445
O3 P2 O3 O3 -62.1(16) 3_455 17_445
O3 P2 O3 O3 117.9(16) 18 17_445
O3 P2 O3 O3 -180.0 2_565 17_445
O3' P2 O3 Mo7 6.3(7) 16_455 .
O3' P2 O3 Mo7 -173.7(7) . .
O3 P2 O3 Mo7 65.2(10) 3_455 .
O3 P2 O3 Mo7 127.3(11) 17_445 .
O3 P2 O3 Mo7 -114.8(10) 18 .
O3 P2 O3 Mo7 -52.7(11) 2_565 .
O3' P2 O3 Mo8 127.3(11) 16_455 18
O3' P2 O3 Mo8 -52.7(11) . 18
O3 P2 O3 Mo8 -111.7(18) 17_445 18
O3 P2 O3 Mo8 6.2(8) 18 18
O3 P2 O3 Mo8 68.3(18) 2_565 18
O3' P2 O3 Mo8 -114.8(10) 16_455 .
O3' P2 O3 Mo8 65.1(10) . .
O3 P2 O3 Mo8 -55.9(17) 3_455 .
O3 P2 O3 Mo8 6.2(6) 17_445 .
O3 P2 O3 Mo8 124.1(17) 18 .
O3 P2 O3 Mo8 -173.8(6) 2_565 .
O33 Mo7 O3 P2 -171.8(9) . .
O34 Mo7 O3 P2 129.5(13) . .
O35 Mo7 O3 P2 34.4(11) . .
O32 Mo7 O3 P2 -129.7(12) . .
O35 Mo7 O3 P2 -52.6(11) 3_455 .
O3' Mo7 O3 P2 -5.4(6) 16_455 .
O33 Mo7 O3 O3' -166.4(11) . 16_455
O34 Mo7 O3 O3' 134.9(7) . 16_455
O35 Mo7 O3 O3' 39.8(6) . 16_455
O32 Mo7 O3 O3' -124.3(7) . 16_455
O35 Mo7 O3 O3' -47.3(6) 3_455 16_455
O33 Mo7 O3 O3 119.6(11) . 18
O34 Mo7 O3 O3 60.9(11) . 18
O35 Mo7 O3 O3 -34.2(10) . 18
O32 Mo7 O3 O3 161.6(12) . 18
O35 Mo7 O3 O3 -121.3(10) 3_455 18
O3' Mo7 O3 O3 -74.1(7) 16_455 18
O33 Mo7 O3 O3 -99.1(13) . 17_445
O34 Mo7 O3 O3 -157.8(15) . 17_445
O35 Mo7 O3 O3 107.1(13) . 17_445
O32 Mo7 O3 O3 -57.0(13) . 17_445
O35 Mo7 O3 O3 20.0(13) 3_455 17_445
O3' Mo7 O3 O3 67.3(9) 16_455 17_445
O33 Mo7 O3 Mo8 54.3(16) . 18
O34 Mo7 O3 Mo8 -4.4(5) . 18
O35 Mo7 O3 Mo8 -99.5(6) . 18
O32 Mo7 O3 Mo8 96.4(7) . 18
O35 Mo7 O3 Mo8 173.5(6) 3_455 18
O3' Mo7 O3 Mo8 -139.3(9) 16_455 18
O33 Mo7 O3 Mo8 -38.0(16) . .
O34 Mo7 O3 Mo8 -96.7(6) . .
O35 Mo7 O3 Mo8 168.2(5) . .
O32 Mo7 O3 Mo8 4.1(4) . .
O35 Mo7 O3 Mo8 81.1(5) 3_455 .
O3' Mo7 O3 Mo8 128.4(8) 16_455 .
O31 Mo8 O3 P2 -176.0(8) . .
O30 Mo8 O3 P2 35.6(11) . .
O32 Mo8 O3 P2 130.7(12) . .
O34 Mo8 O3 P2 -51.5(11) 17_445 .
O30 Mo8 O3 P2 -129.5(12) 18 .
O3 Mo8 O3 P2 -5.4(6) 17_445 .
O31 Mo8 O3 O3' 117.2(16) . 16_455
O30 Mo8 O3 O3' -31.2(15) . 16_455
O32 Mo8 O3 O3' 63.9(15) . 16_455
O34 Mo8 O3 O3' -118.3(15) 17_445 16_455
O30 Mo8 O3 O3' 163.7(17) 18 16_455
O3 Mo8 O3 O3' -72.2(14) 17_445 16_455
O31 Mo8 O3 O3 -106.1(16) . 18
O30 Mo8 O3 O3 105.5(11) . 18
O32 Mo8 O3 O3 -159.5(12) . 18
O34 Mo8 O3 O3 18.3(11) 17_445 18
O30 Mo8 O3 O3 -59.7(10) 18 18
O3 Mo8 O3 O3 64.4(17) 17_445 18
O31 Mo8 O3 O3 -170.6(10) . 17_445
O30 Mo8 O3 O3 41.0(10) . 17_445
O32 Mo8 O3 O3 136.1(11) . 17_445
O34 Mo8 O3 O3 -46.1(10) 17_445 17_445
O30 Mo8 O3 O3 -124.1(11) 18 17_445
O31 Mo8 O3 Mo7 48.9(15) . .
O30 Mo8 O3 Mo7 -99.5(5) . .
O32 Mo8 O3 Mo7 -4.4(4) . .
O34 Mo8 O3 Mo7 173.4(5) 17_445 .
O30 Mo8 O3 Mo7 95.4(6) 18 .
O3 Mo8 O3 Mo7 -140.5(12) 17_445 .
O31 Mo8 O3 Mo8 -43.9(16) . 18
O30 Mo8 O3 Mo8 167.7(5) . 18
O32 Mo8 O3 Mo8 -97.3(6) . 18
O34 Mo8 O3 Mo8 80.5(5) 17_445 18
O30 Mo8 O3 Mo8 2.5(4) 18 18
O3 Mo8 O3 Mo8 126.6(13) 17_445 18
O17 Mo5 O4 Mo1 -151.6(9) . .
O5 Mo5 O4 Mo1 104.7(10) . .
O13 Mo5 O4 Mo1 -51.7(10) . .
O21 Mo5 O4 Mo1 13.9(19) . .
O2' Mo5 O4 Mo1 8.9(9) . .
O2 Mo5 O4 Mo1 40.3(10) . .
O10 Mo1 O4 Mo5 155.8(9) . .
O18 Mo1 O4 Mo5 -42.6(17) . .
O11 Mo1 O4 Mo5 53.6(10) . .
O20 Mo1 O4 Mo5 -105.5(10) 10_565 .
O2' Mo1 O4 Mo5 -8.9(9) . .
O1' Mo1 O4 Mo5 -43.9(10) 10_565 .
O17 Mo5 O5 Mo6 152.1(9) . .
O4 Mo5 O5 Mo6 -103.3(9) . .
O13 Mo5 O5 Mo6 -7.5(18) . .
O21 Mo5 O5 Mo6 52.7(10) . .
O2' Mo5 O5 Mo6 -37.3(10) . .
O2 Mo5 O5 Mo6 -8.0(9) . .
O6 Mo6 O5 Mo5 -158.3(9) . .
O8 Mo6 O5 Mo5 -55.5(10) . .
O19 Mo6 O5 Mo5 44.1(16) . .
O14 Mo6 O5 Mo5 103.5(10) 10_565 .
O2 Mo6 O5 Mo5 8.1(9) . .
O1 Mo6 O5 Mo5 41.0(10) 10_565 .
O15 Mo3 O7 Mo2 153.6(8) . .
O13 Mo3 O7 Mo2 -103.9(9) . .
O19 Mo3 O7 Mo2 52.1(9) 10_565 .
O11 Mo3 O7 Mo2 -14.0(17) . .
O2' Mo3 O7 Mo2 -39.2(9) . .
O1 Mo3 O7 Mo2 -10.3(8) . .
O9 Mo2 O7 Mo3 -155.5(8) . .
O14 Mo2 O7 Mo3 -52.6(9) . .
O20 Mo2 O7 Mo3 46.9(14) . .
O12 Mo2 O7 Mo3 104.9(9) . .
O1' Mo2 O7 Mo3 42.5(9) . .
O1 Mo2 O7 Mo3 10.4(8) . .
O6 Mo6 O8 Mo4 154.7(9) . .
O19 Mo6 O8 Mo4 -101.2(9) . .
O5 Mo6 O8 Mo4 54.1(9) . .
O14 Mo6 O8 Mo4 -9.5(18) 10_565 .
O2 Mo6 O8 Mo4 -8.2(9) . .
O1 Mo6 O8 Mo4 -35.8(10) 10_565 .
O16 Mo4 O8 Mo6 -157.2(9) . .
O12 Mo4 O8 Mo6 40.5(17) . .
O21 Mo4 O8 Mo6 -54.3(9) . .
O18 Mo4 O8 Mo6 103.0(9) 10_565 .
O2 Mo4 O8 Mo6 8.3(9) . .
O1' Mo4 O8 Mo6 39.6(10) . .
O10 Mo1 O11 Mo3 -156.5(9) . .
O18 Mo1 O11 Mo3 98.4(10) . .
O20 Mo1 O11 Mo3 3.7(18) 10_565 .
O4 Mo1 O11 Mo3 -56.3(9) . .
O2' Mo1 O11 Mo3 5.1(9) . .
O1' Mo1 O11 Mo3 33.0(10) 10_565 .
O15 Mo3 O11 Mo1 159.0(9) . .
O7 Mo3 O11 Mo1 -33.3(17) . .
O13 Mo3 O11 Mo1 58.1(10) . .
O19 Mo3 O11 Mo1 -100.6(10) 10_565 .
O2' Mo3 O11 Mo1 -5.3(9) . .
O1 Mo3 O11 Mo1 -36.7(10) . .
O16 Mo4 O12 Mo2 -154.3(9) . .
O21 Mo4 O12 Mo2 100.7(10) . .
O18 Mo4 O12 Mo2 -53.3(10) 10_565 .
O8 Mo4 O12 Mo2 7.7(19) . .
O2 Mo4 O12 Mo2 36.3(11) . .
O1' Mo4 O12 Mo2 8.8(9) . .
O9 Mo2 O12 Mo4 157.0(10) . .
O14 Mo2 O12 Mo4 -40.3(17) . .
O20 Mo2 O12 Mo4 54.9(10) . .
O7 Mo2 O12 Mo4 -103.9(10) . .
O1' Mo2 O12 Mo4 -9.0(9) . .
O1 Mo2 O12 Mo4 -39.7(10) . .
O15 Mo3 O13 Mo5 -153.7(9) . .
O7 Mo3 O13 Mo5 103.2(9) . .
O19 Mo3 O13 Mo5 7.3(18) 10_565 .
O11 Mo3 O13 Mo5 -54.9(9) . .
O2' Mo3 O13 Mo5 8.0(8) . .
O1 Mo3 O13 Mo5 36.6(10) . .
O17 Mo5 O13 Mo3 158.5(9) . .
O4 Mo5 O13 Mo3 55.2(9) . .
O5 Mo5 O13 Mo3 -41.7(17) . .
O21 Mo5 O13 Mo3 -102.9(9) . .
O2' Mo5 O13 Mo3 -8.1(8) . .
O2 Mo5 O13 Mo3 -41.3(10) . .
O9 Mo2 O14 Mo6 154.8(9) . 10_565
O20 Mo2 O14 Mo6 -100.8(9) . 10_565
O12 Mo2 O14 Mo6 -7.8(17) . 10_565
O7 Mo2 O14 Mo6 54.3(9) . 10_565
O1' Mo2 O14 Mo6 -35.4(10) . 10_565
O1 Mo2 O14 Mo6 -8.4(9) . 10_565
O4 Mo5 O17 Cu1 -50.6(9) . .
O5 Mo5 O17 Cu1 46.5(9) . .
O13 Mo5 O17 Cu1 -141.6(8) . .
O21 Mo5 O17 Cu1 135.4(8) . .
O2' Mo5 O17 Cu1 -107.1(14) . .
O2 Mo5 O17 Cu1 97.9(14) . .
O1W Cu1 O17 Mo5 -172.3(9) . .
N1 Cu1 O17 Mo5 8.1(8) . .
O24 Cu1 O17 Mo5 88.9(8) . .
O23 Cu1 O17 Mo5 -72.5(8) . .
O10 Mo1 O18 Mo4 151.1(10) . 10_565
O11 Mo1 O18 Mo4 -104.7(10) . 10_565
O20 Mo1 O18 Mo4 51.4(10) 10_565 10_565
O4 Mo1 O18 Mo4 -10.3(19) . 10_565
O2' Mo1 O18 Mo4 -40.1(11) . 10_565
O1' Mo1 O18 Mo4 -8.8(9) 10_565 10_565
O6 Mo6 O19 Mo3 -153.5(9) . 10_565
O8 Mo6 O19 Mo3 102.2(9) . 10_565
O5 Mo6 O19 Mo3 4.0(17) . 10_565
O14 Mo6 O19 Mo3 -54.4(9) 10_565 10_565
O2 Mo6 O19 Mo3 36.1(10) . 10_565
O1 Mo6 O19 Mo3 7.4(9) 10_565 10_565
O9 Mo2 O20 Mo1 -155.5(10) . 10_565
O14 Mo2 O20 Mo1 99.6(10) . 10_565
O12 Mo2 O20 Mo1 -55.0(10) . 10_565
O7 Mo2 O20 Mo1 2.0(18) . 10_565
O1' Mo2 O20 Mo1 6.8(9) . 10_565
O1 Mo2 O20 Mo1 34.5(11) . 10_565
O16 Mo4 O21 Mo5 153.6(10) . .
O12 Mo4 O21 Mo5 -101.1(10) . .
O18 Mo4 O21 Mo5 -4.1(18) 10_565 .
O8 Mo4 O21 Mo5 55.4(10) . .
O2 Mo4 O21 Mo5 -6.0(10) . .
O1' Mo4 O21 Mo5 -36.8(11) . .
O17 Mo5 O21 Mo4 -158.3(10) . .
O4 Mo5 O21 Mo4 36.1(19) . .
O5 Mo5 O21 Mo4 -56.3(11) . .
O13 Mo5 O21 Mo4 103.1(11) . .
O2' Mo5 O21 Mo4 40.6(11) . .
O2 Mo5 O21 Mo4 6.1(10) . .
O1W Cu1 O23 C7 174.8(8) . .
N1 Cu1 O23 C7 -0.6(8) . .
O24 Cu1 O23 C7 -3.1(17) . .
O17 Cu1 O23 C7 89.9(8) . .
O1W Cu1 O24 C6 -170.3(9) . .
N1 Cu1 O24 C6 5.1(9) . .
O23 Cu1 O24 C6 7.6(17) . .
O17 Cu1 O24 C6 -85.8(9) . .
N2 Cu2 O27 C13 -2.0(9) . .
O2W Cu2 O27 C13 -176.7(9) . .
O28 Cu2 O27 C13 7(2) . .
N2 Cu2 O28 C14 -7.7(11) . .
O2W Cu2 O28 C14 166.9(11) . .
O27 Cu2 O28 C14 -17(2) . .
O31 Mo8 O30 Mo8 157.4(9) . 17_445
O32 Mo8 O30 Mo8 -98.4(10) . 17_445
O34 Mo8 O30 Mo8 55.7(9) 17_445 17_445
O30 Mo8 O30 Mo8 0.2(13) 18 17_445
O3 Mo8 O30 Mo8 -5.1(9) 17_445 17_445
O3 Mo8 O30 Mo8 -34.3(10) . 17_445
O31 Mo8 O32 Mo7 -153.4(9) . .
O30 Mo8 O32 Mo7 103.0(10) . .
O34 Mo8 O32 Mo7 3.5(18) 17_445 .
O30 Mo8 O32 Mo7 -53.4(10) 18 .
O3 Mo8 O32 Mo7 36.7(11) 17_445 .
O3 Mo8 O32 Mo7 8.5(9) . .
O33 Mo7 O32 Mo8 157.2(10) . .
O34 Mo7 O32 Mo8 54.2(10) . .
O35 Mo7 O32 Mo8 -47.2(16) . .
O35 Mo7 O32 Mo8 -104.7(10) 3_455 .
O3 Mo7 O32 Mo8 -8.7(9) . .
O3' Mo7 O32 Mo8 -41.8(10) 16_455 .
O33 Mo7 O34 Mo8 -153.4(9) . 18
O35 Mo7 O34 Mo8 102.0(10) . 18
O32 Mo7 O34 Mo8 -52.5(10) . 18
O35 Mo7 O34 Mo8 3.3(18) 3_455 18
O3 Mo7 O34 Mo8 8.4(9) . 18
O3' Mo7 O34 Mo8 36.4(10) 16_455 18
O33 Mo7 O35 Mo7 153.4(9) . 2_565
O34 Mo7 O35 Mo7 -101.3(9) . 2_565
O32 Mo7 O35 Mo7 -2.0(17) . 2_565
O35 Mo7 O35 Mo7 53.8(11) 3_455 2_565
O3 Mo7 O35 Mo7 -35.8(10) . 2_565
O3' Mo7 O35 Mo7 -8.0(9) 16_455 2_565
O24 Cu1 N1 C1 -179.2(9) . .
O23 Cu1 N1 C1 1.6(8) . .
O17 Cu1 N1 C1 -89.9(8) . .
O24 Cu1 N1 C5 -5.0(8) . .
O23 Cu1 N1 C5 175.8(9) . .
O17 Cu1 N1 C5 84.3(8) . .
O28 Cu2 N2 C12 -178.2(9) . .
O27 Cu2 N2 C12 -1.0(9) . .
O28 Cu2 N2 C8 6.4(9) . .
O27 Cu2 N2 C8 -176.4(10) . .
C5 N1 C1 C2 0.3(17) . .
Cu1 N1 C1 C2 174.0(8) . .
C5 N1 C1 C7 -175.9(10) . .
Cu1 N1 C1 C7 -2.2(12) . .
N1 C1 C2 C3 0.3(17) . .
C7 C1 C2 C3 175.9(12) . .
C1 C2 C3 C4 -0.3(19) . .
C2 C3 C4 C5 -0.4(19) . .
C1 N1 C5 C4 -1.0(17) . .
Cu1 N1 C5 C4 -174.7(8) . .
C1 N1 C5 C6 177.9(10) . .
Cu1 N1 C5 C6 4.2(12) . .
C3 C4 C5 N1 1.0(17) . .
C3 C4 C5 C6 -177.6(11) . .
Cu1 O24 C6 O25 172.5(10) . .
Cu1 O24 C6 C5 -4.2(13) . .
N1 C5 C6 O25 -176.6(11) . .
C4 C5 C6 O25 2.0(19) . .
N1 C5 C6 O24 0.2(14) . .
C4 C5 C6 O24 178.9(11) . .
Cu1 O23 C7 O22 178.9(10) . .
Cu1 O23 C7 C1 -0.4(12) . .
N1 C1 C7 O22 -177.7(11) . .
C2 C1 C7 O22 6.6(19) . .
N1 C1 C7 O23 1.7(15) . .
C2 C1 C7 O23 -174.0(11) . .
C12 N2 C8 C9 -1.0(18) . .
Cu2 N2 C8 C9 174.2(9) . .
C12 N2 C8 C14 -179.2(11) . .
Cu2 N2 C8 C14 -4.1(14) . .
N2 C8 C9 C10 -1(2) . .
C14 C8 C9 C10 177.0(15) . .
C8 C9 C10 C11 2(2) . .
C9 C10 C11 C12 -1(2) . .
C8 N2 C12 C11 1.6(18) . .
Cu2 N2 C12 C11 -173.6(9) . .
C8 N2 C12 C13 178.6(11) . .
Cu2 N2 C12 C13 3.4(13) . .
C10 C11 C12 N2 -0.5(19) . .
C10 C11 C12 C13 -176.9(13) . .
Cu2 O27 C13 O26 -174.9(11) . .
Cu2 O27 C13 C12 4.3(14) . .
N2 C12 C13 O26 174.2(11) . .
C11 C12 C13 O26 -9(2) . .
N2 C12 C13 O27 -5.1(15) . .
C11 C12 C13 O27 171.5(12) . .
Cu2 O28 C14 O29 -173.6(14) . .
Cu2 O28 C14 C8 7.8(18) . .
N2 C8 C14 O29 178.5(14) . .
C9 C8 C14 O29 1(3) . .
N2 C8 C14 O28 -2.8(19) . .
C9 C8 C14 O28 179.3(14) . .
O1 P1 O1' O1 180.000(3) 10_565 .
O2 P1 O1' O1 123.2(12) . .
O2 P1 O1' O1 -56.8(12) 10_565 .
O2' P1 O1' O1 -120.9(12) 10_565 .
O2' P1 O1' O1 59.1(12) . .
O1 P1 O1' O2 56.8(12) 10_565 .
O1 P1 O1' O2 -123.2(12) . .
O2 P1 O1' O2 180.000(4) 10_565 .
O2' P1 O1' O2 115.9(11) 10_565 .
O2' P1 O1' O2 -64.1(11) . .
O1 P1 O1' Mo2 -175.1(10) 10_565 .
O1 P1 O1' Mo2 4.9(10) . .
O2 P1 O1' Mo2 128.1(14) . .
O2 P1 O1' Mo2 -51.9(14) 10_565 .
O2' P1 O1' Mo2 -116.0(14) 10_565 .
O2' P1 O1' Mo2 64.0(14) . .
O1 P1 O1' Mo4 61.1(14) 10_565 .
O1 P1 O1' Mo4 -118.9(14) . .
O2 P1 O1' Mo4 4.3(11) . .
O2 P1 O1' Mo4 -175.7(11) 10_565 .
O2' P1 O1' Mo4 120.2(13) 10_565 .
O2' P1 O1' Mo4 -59.8(13) . .
O1 P1 O1' Mo1 -54.1(14) 10_565 10_565
O1 P1 O1' Mo1 125.9(14) . 10_565
O2 P1 O1' Mo1 -110.9(13) . 10_565
O2 P1 O1' Mo1 69.1(13) 10_565 10_565
O2' P1 O1' Mo1 5.0(10) 10_565 10_565
O2' P1 O1' Mo1 -175.0(10) . 10_565
O2 O1 O1' P1 45.3(9) 10_565 .
O2' O1 O1' P1 -46.7(8) . .
Mo6 O1 O1' P1 107.7(15) 10_565 .
Mo2 O1 O1' P1 175.8(9) . .
Mo3 O1 O1' P1 -110.2(13) . .
P1 O1 O1' O2 43.1(9) . .
O2 O1 O1' O2 88.4(13) 10_565 .
O2' O1 O1' O2 -3.7(13) . .
Mo6 O1 O1' O2 150.8(14) 10_565 .
Mo2 O1 O1' O2 -141.1(10) . .
Mo3 O1 O1' O2 -67.1(14) . .
P1 O1 O1' Mo2 -175.8(9) . .
O2 O1 O1' Mo2 -130.5(10) 10_565 .
O2' O1 O1' Mo2 137.4(10) . .
Mo6 O1 O1' Mo2 -68.1(14) 10_565 .
Mo3 O1 O1' Mo2 74.0(11) . .
P1 O1 O1' Mo4 106.1(13) . .
O2 O1 O1' Mo4 151.4(12) 10_565 .
O2' O1 O1' Mo4 59.4(15) . .
Mo6 O1 O1' Mo4 -146.2(11) 10_565 .
Mo2 O1 O1' Mo4 -78.0(12) . .
Mo3 O1 O1' Mo4 -4(2) . .
P1 O1 O1' Mo1 -101.5(15) . 10_565
O2 O1 O1' Mo1 -56.2(18) 10_565 10_565
O2' O1 O1' Mo1 -148.2(14) . 10_565
Mo6 O1 O1' Mo1 6(3) 10_565 10_565
Mo2 O1 O1' Mo1 74.4(13) . 10_565
Mo3 O1 O1' Mo1 148.3(10) . 10_565
O1 O2 O1' P1 -42.2(9) 10_565 .
Mo6 O2 O1' P1 -108.5(15) . .
Mo4 O2 O1' P1 176.1(10) . .
Mo5 O2 O1' P1 102.3(14) . .
P1 O2 O1' O1 -43.1(9) . .
O1 O2 O1' O1 -85.2(13) 10_565 .
Mo6 O2 O1' O1 -151.6(14) . .
Mo4 O2 O1' O1 133.1(11) . .
Mo5 O2 O1' O1 59.3(16) . .
P1 O2 O1' Mo2 -107.2(17) . .
O1 O2 O1' Mo2 -149.4(15) 10_565 .
Mo6 O2 O1' Mo2 144.3(12) . .
Mo4 O2 O1' Mo2 69.0(15) . .
Mo5 O2 O1' Mo2 -5(3) . .
P1 O2 O1' Mo4 -176.1(10) . .
O1 O2 O1' Mo4 141.7(11) 10_565 .
Mo6 O2 O1' Mo4 75.3(13) . .
Mo5 O2 O1' Mo4 -73.8(13) . .
P1 O2 O1' Mo1 107.7(12) . 10_565
O1 O2 O1' Mo1 65.5(15) 10_565 10_565
Mo6 O2 O1' Mo1 -1(2) . 10_565
Mo4 O2 O1' Mo1 -76.2(10) . 10_565
Mo5 O2 O1' Mo1 -150.0(10) . 10_565
O9 Mo2 O1' P1 -173.7(9) . .
O14 Mo2 O1' P1 35.5(12) . .
O20 Mo2 O1' P1 129.7(13) . .
O12 Mo2 O1' P1 -131.6(13) . .
O7 Mo2 O1' P1 -52.4(12) . .
O1 Mo2 O1' P1 -4.2(9) . .
O9 Mo2 O1' O1 -169.4(13) . .
O14 Mo2 O1' O1 39.7(9) . .
O20 Mo2 O1' O1 133.9(10) . .
O12 Mo2 O1' O1 -127.4(10) . .
O7 Mo2 O1' O1 -48.1(9) . .
O9 Mo2 O1' O2 -98(2) . .
O14 Mo2 O1' O2 110.9(17) . .
O20 Mo2 O1' O2 -154.9(19) . .
O12 Mo2 O1' O2 -56.2(16) . .
O7 Mo2 O1' O2 23.1(17) . .
O1 Mo2 O1' O2 71.2(17) . .
O9 Mo2 O1' Mo4 -37.8(17) . .
O14 Mo2 O1' Mo4 171.4(5) . .
O20 Mo2 O1' Mo4 -94.4(6) . .
O12 Mo2 O1' Mo4 4.2(4) . .
O7 Mo2 O1' Mo4 83.5(5) . .
O1 Mo2 O1' Mo4 131.7(11) . .
O9 Mo2 O1' Mo1 53.3(17) . 10_565
O14 Mo2 O1' Mo1 -97.6(5) . 10_565
O20 Mo2 O1' Mo1 -3.4(4) . 10_565
O12 Mo2 O1' Mo1 95.3(6) . 10_565
O7 Mo2 O1' Mo1 174.6(5) . 10_565
O1 Mo2 O1' Mo1 -137.3(11) . 10_565
O16 Mo4 O1' P1 -171.5(10) . .
O12 Mo4 O1' P1 133.3(14) . .
O21 Mo4 O1' P1 39.3(12) . .
O18 Mo4 O1' P1 -125.4(14) 10_565 .
O8 Mo4 O1' P1 -47.1(12) . .
O2 Mo4 O1' P1 -3.8(9) . .
O16 Mo4 O1' O1 119.1(16) . .
O12 Mo4 O1' O1 63.9(14) . .
O21 Mo4 O1' O1 -30.1(14) . .
O18 Mo4 O1' O1 165.2(16) 10_565 .
O8 Mo4 O1' O1 -116.5(14) . .
O2 Mo4 O1' O1 -73.2(14) . .
O16 Mo4 O1' O2 -167.7(14) . .
O12 Mo4 O1' O2 137.0(10) . .
O21 Mo4 O1' O2 43.0(9) . .
O18 Mo4 O1' O2 -121.6(10) 10_565 .
O8 Mo4 O1' O2 -43.4(9) . .
O16 Mo4 O1' Mo2 50.6(18) . .
O12 Mo4 O1' Mo2 -4.7(5) . .
O21 Mo4 O1' Mo2 -98.6(6) . .
O18 Mo4 O1' Mo2 96.7(6) 10_565 .
O8 Mo4 O1' Mo2 174.9(5) . .
O2 Mo4 O1' Mo2 -141.7(11) . .
O16 Mo4 O1' Mo1 -41.8(19) . 10_565
O12 Mo4 O1' Mo1 -97.1(6) . 10_565
O21 Mo4 O1' Mo1 168.9(5) . 10_565
O18 Mo4 O1' Mo1 4.3(4) 10_565 10_565
O8 Mo4 O1' Mo1 82.5(5) . 10_565
O2 Mo4 O1' Mo1 125.9(11) . 10_565
O1 P1 O2' O1 180.000(1) 10_565 .
O1' P1 O2' O1 -57.9(12) . .
O1' P1 O2' O1 122.1(12) 10_565 .
O2 P1 O2' O1 -120.7(10) . .
O2 P1 O2' O1 59.3(10) 10_565 .
O1 P1 O2' Mo3 -175.8(10) 10_565 .
O1 P1 O2' Mo3 4.2(10) . .
O1' P1 O2' Mo3 -53.7(14) . .
O1' P1 O2' Mo3 126.3(14) 10_565 .
O2 P1 O2' Mo3 -116.5(12) . .
O2 P1 O2' Mo3 63.5(12) 10_565 .
O1 P1 O2' Mo5 -53.9(12) 10_565 .
O1 P1 O2' Mo5 126.1(12) . .
O1' P1 O2' Mo5 68.3(12) . .
O1' P1 O2' Mo5 -111.7(12) 10_565 .
O2 P1 O2' Mo5 5.4(9) . .
O2 P1 O2' Mo5 -174.6(9) 10_565 .
O1 P1 O2' Mo1 62.9(14) 10_565 .
O1 P1 O2' Mo1 -117.1(14) . .
O1' P1 O2' Mo1 -174.9(10) . .
O1' P1 O2' Mo1 5.1(10) 10_565 .
O2 P1 O2' Mo1 122.2(13) . .
O2 P1 O2' Mo1 -57.8(13) 10_565 .
O1' O1 O2' P1 47.4(9) . .
O2 O1 O2' P1 -47.4(9) 10_565 .
Mo6 O1 O2' P1 -110.5(13) 10_565 .
Mo2 O1 O2' P1 108.9(16) . .
Mo3 O1 O2' P1 176.4(9) . .
P1 O1 O2' Mo3 -176.4(9) . .
O1' O1 O2' Mo3 -129.0(10) . .
O2 O1 O2' Mo3 136.2(11) 10_565 .
Mo6 O1 O2' Mo3 73.1(12) 10_565 .
Mo2 O1 O2' Mo3 -67.5(14) . .
P1 O1 O2' Mo5 -101.5(16) . .
O1' O1 O2' Mo5 -54.1(18) . .
O2 O1 O2' Mo5 -148.9(15) 10_565 .
Mo6 O1 O2' Mo5 147.9(12) 10_565 .
Mo2 O1 O2' Mo5 7(3) . .
Mo3 O1 O2' Mo5 74.9(15) . .
P1 O1 O2' Mo1 105.1(14) . .
O1' O1 O2' Mo1 152.5(13) . .
O2 O1 O2' Mo1 57.7(16) 10_565 .
Mo6 O1 O2' Mo1 -5(2) 10_565 .
Mo2 O1 O2' Mo1 -146.0(11) . .
Mo3 O1 O2' Mo1 -78.5(12) . .
O15 Mo3 O2' P1 -175.9(8) . .
O7 Mo3 O2' P1 38.7(12) . .
O13 Mo3 O2' P1 130.1(13) . .
O19 Mo3 O2' P1 -50.2(11) 10_565 .
O11 Mo3 O2' P1 -131.1(13) . .
O1 Mo3 O2' P1 -3.6(8) . .
O15 Mo3 O2' O1 -172.4(11) . .
O7 Mo3 O2' O1 42.3(9) . .
O13 Mo3 O2' O1 133.6(10) . .
O19 Mo3 O2' O1 -46.6(9) 10_565 .
O11 Mo3 O2' O1 -127.6(10) . .
O15 Mo3 O2' Mo5 49.8(16) . .
O7 Mo3 O2' Mo5 -95.5(5) . .
O13 Mo3 O2' Mo5 -4.2(4) . .
O19 Mo3 O2' Mo5 175.5(5) 10_565 .
O11 Mo3 O2' Mo5 94.6(6) . .
O1 Mo3 O2' Mo5 -137.8(11) . .
O15 Mo3 O2' Mo1 -42.2(16) . .
O7 Mo3 O2' Mo1 172.4(5) . .
O13 Mo3 O2' Mo1 -96.2(6) . .
O19 Mo3 O2' Mo1 83.5(5) 10_565 .
O11 Mo3 O2' Mo1 2.6(4) . .
O1 Mo3 O2' Mo1 130.2(11) . .
O17 Mo5 O2' P1 -170.7(8) . .
O4 Mo5 O2' P1 126.4(12) . .
O5 Mo5 O2' P1 35.2(11) . .
O13 Mo5 O2' P1 -131.9(12) . .
O21 Mo5 O2' P1 -51.6(11) . .
O2 Mo5 O2' P1 -4.7(8) . .
O17 Mo5 O2' O1 -101.3(19) . .
O4 Mo5 O2' O1 -164.2(19) . .
O5 Mo5 O2' O1 104.6(17) . .
O13 Mo5 O2' O1 -62.4(16) . .
O21 Mo5 O2' O1 17.8(17) . .
O2 Mo5 O2' O1 64.7(16) . .
O17 Mo5 O2' Mo3 -34.8(16) . .
O4 Mo5 O2' Mo3 -97.7(6) . .
O5 Mo5 O2' Mo3 171.1(5) . .
O13 Mo5 O2' Mo3 4.0(4) . .
O21 Mo5 O2' Mo3 84.3(5) . .
O2 Mo5 O2' Mo3 131.2(9) . .
O17 Mo5 O2' Mo1 58.3(15) . .
O4 Mo5 O2' Mo1 -4.6(5) . .
O5 Mo5 O2' Mo1 -95.8(6) . .
O13 Mo5 O2' Mo1 97.1(7) . .
O21 Mo5 O2' Mo1 177.4(6) . .
O2 Mo5 O2' Mo1 -135.7(10) . .
O10 Mo1 O2' P1 -171.3(9) . .
O18 Mo1 O2' P1 39.4(12) . .
O11 Mo1 O2' P1 132.7(13) . .
O20 Mo1 O2' P1 -47.9(11) 10_565 .
O4 Mo1 O2' P1 -126.8(13) . .
O1' Mo1 O2' P1 -4.4(9) 10_565 .
O10 Mo1 O2' O1 121.7(16) . .
O18 Mo1 O2' O1 -27.5(15) . .
O11 Mo1 O2' O1 65.7(14) . .
O20 Mo1 O2' O1 -114.9(14) 10_565 .
O4 Mo1 O2' O1 166.2(16) . .
O1' Mo1 O2' O1 -71.3(16) 10_565 .
O10 Mo1 O2' Mo3 53.2(17) . .
O18 Mo1 O2' Mo3 -96.0(6) . .
O11 Mo1 O2' Mo3 -2.8(5) . .
O20 Mo1 O2' Mo3 176.6(5) 10_565 .
O4 Mo1 O2' Mo3 97.7(6) . .
O1' Mo1 O2' Mo3 -139.8(11) 10_565 .
O10 Mo1 O2' Mo5 -40.1(17) . .
O18 Mo1 O2' Mo5 170.6(5) . .
O11 Mo1 O2' Mo5 -96.1(7) . .
O20 Mo1 O2' Mo5 83.3(6) 10_565 .
O4 Mo1 O2' Mo5 4.4(4) . .
O1' Mo1 O2' Mo5 126.8(11) 10_565 .
O3 P2 O3' O3 -59.995(3) 3_455 16_455
O3 P2 O3' O3 -119.990(4) 17_445 16_455
O3 P2 O3' O3 120.005(3) 18 16_455
O3 P2 O3' O3 60.005(4) 2_565 16_455
O3 P2 O3' O3 -179.995(5) . 16_455
O3 P2 O3' O3 59.995(4) 3_455 17_445
O3 P2 O3' O3 119.990(5) 16_455 17_445
O3 P2 O3' O3 -120.005(4) 18 17_445
O3 P2 O3' O3 179.995(2) 2_565 17_445
O3 P2 O3' O3 -60.005(5) . 17_445
O3 P2 O3' O3 180.000(6) 3_455 18
O3 P2 O3' O3 -120.005(6) 16_455 18
O3 P2 O3' O3 120.005(6) 17_445 18
O3 P2 O3' O3 -60.000(6) 2_565 18
O3 P2 O3' O3 60.000(5) . 18
O3 P2 O3' Mo7 -53.9(7) 3_455 16_455
O3 P2 O3' Mo7 6.1(7) 16_455 16_455
O3 P2 O3' Mo7 -113.9(7) 17_445 16_455
O3 P2 O3' Mo7 126.1(7) 18 16_455
O3 P2 O3' Mo7 66.1(7) 2_565 16_455
O3 P2 O3' Mo7 -173.9(7) . 16_455
O3 P2 O3' Mo7 66.1(7) 3_455 17_445
O3 P2 O3' Mo7 126.1(7) 16_455 17_445
O3 P2 O3' Mo7 6.1(7) 17_445 17_445
O3 P2 O3' Mo7 -113.9(7) 18 17_445
O3 P2 O3' Mo7 -173.9(7) 2_565 17_445
O3 P2 O3' Mo7 -53.9(7) . 17_445
O3 P2 O3' Mo7 -173.9(7) 3_455 18
O3 P2 O3' Mo7 -113.9(7) 16_455 18
O3 P2 O3' Mo7 126.1(7) 17_445 18
O3 P2 O3' Mo7 6.1(7) 18 18
O3 P2 O3' Mo7 -53.9(7) 2_565 18
O3 P2 O3' Mo7 66.1(7) . 18
